data_1567801
loop_
_publ_author_name
'Li, Qinzhen'
'Yang, Sha'
'Chai, Jinsong'
'Zhang, Hui'
'Zhu, Manzhou'

_publ_section_title
;
 Insights into mechanisms of diphosphine-mediated controlled surface
 construction on Au nanoclusters
;
_journal_name_full Nanoscale
_journal_paper_doi 10.1039/D2NR05291A
_journal_year 2022
_chemical_formula_moiety '2(C62 H88 Au10.5 P2 S6), C24 H20 B'
_chemical_formula_sum 'C148 H196 Au21 B P4 S12'
_chemical_formula_weight 6630.74
_space_group_crystal_system triclinic
_space_group_IT_number 2
_space_group_name_Hall '-P 1'
_space_group_name_H-M_alt 'P -1'
_atom_sites_solution_hydrogens geom
_atom_sites_solution_primary dual
_audit_creation_date 2022-04-01
_audit_creation_method
;
Olex2 1.2
(compiled 2018.05.29 svn.r3508 for OlexSys, GUI svn.r5506)
;
_audit_update_record
;
2022-04-01 deposited with the CCDC.	2022-10-12 downloaded from the CCDC.
;
_cell_angle_alpha 69.4100(10)
_cell_angle_beta 83.6220(10)
_cell_angle_gamma 74.5830(10)
_cell_formula_units_Z 2
_cell_length_a 17.4996(2)
_cell_length_b 21.3266(3)
_cell_length_c 26.0965(4)
_cell_measurement_reflns_used 63025
_cell_measurement_temperature 120
_cell_measurement_theta_max 70.31
_cell_measurement_theta_min 3.87
_cell_volume 8787.5(2)
_computing_molecular_graphics 'Olex2 (Dolomanov et al., 2009)'
_computing_publication_material 'Olex2 (Dolomanov et al., 2009)'
_computing_structure_refinement 'ShelXL (Sheldrick, 2015)'
_computing_structure_solution 'ShelXT (Sheldrick, 2015)'
_diffrn_ambient_temperature 120
_diffrn_measured_fraction_theta_full 0.954
_diffrn_measured_fraction_theta_max 0.954
_diffrn_measurement_device_type 'STOE STADIVARI'
_diffrn_radiation_type CuK\a
_diffrn_radiation_wavelength 1.54186
_diffrn_reflns_av_R_equivalents 0.0399
_diffrn_reflns_av_unetI/netI 0.0392
_diffrn_reflns_Laue_measured_fraction_full 0.954
_diffrn_reflns_Laue_measured_fraction_max 0.954
_diffrn_reflns_limit_h_max 9
_diffrn_reflns_limit_h_min -20
_diffrn_reflns_limit_k_max 24
_diffrn_reflns_limit_k_min -24
_diffrn_reflns_limit_l_max 30
_diffrn_reflns_limit_l_min -28
_diffrn_reflns_number 49686
_diffrn_reflns_point_group_measured_fraction_full 0.954
_diffrn_reflns_point_group_measured_fraction_max 0.954
_diffrn_reflns_theta_full 62.499
_diffrn_reflns_theta_max 62.499
_diffrn_reflns_theta_min 4.569
_exptl_absorpt_coefficient_mu 33.992
_exptl_crystal_density_diffrn 2.506
_exptl_crystal_description block
_exptl_crystal_F_000 6000
_refine_diff_density_max 4.416
_refine_diff_density_min -4.853
_refine_diff_density_rms 0.473
_refine_ls_extinction_method none
_refine_ls_goodness_of_fit_ref 1.034
_refine_ls_hydrogen_treatment constr
_refine_ls_matrix_type full
_refine_ls_number_parameters 1666
_refine_ls_number_reflns 26740
_refine_ls_number_restraints 1195
_refine_ls_restrained_S_all 1.017
_refine_ls_R_factor_all 0.0712
_refine_ls_R_factor_gt 0.0637
_refine_ls_shift/su_max 0.002
_refine_ls_shift/su_mean 0.000
_refine_ls_structure_factor_coef Fsqd
_refine_ls_weighting_details 'w=1/[\s^2^(Fo^2^)+(0.1311P)^2^+211.1135P] where P=(Fo^2^+2Fc^2^)/3'
_refine_ls_weighting_scheme calc
_refine_ls_wR_factor_gt 0.1766
_refine_ls_wR_factor_ref 0.1865
_reflns_Friedel_coverage 0.000
_reflns_number_gt 23214
_reflns_number_total 26740
_reflns_threshold_expression 'I > 2\s(I)'
_cod_data_source_file d2nr05291a2.cif
_cod_data_source_block 1_CCDC1
_cod_database_code 1567801
_shelx_shelxl_version_number 2016/4
_shelx_space_group_comment
;
The symmetry employed for this shelxl refinement is uniquely defined
by the following loop, which should always be used as a source of
symmetry information in preference to the above space-group names.
They are only intended as comments.
;
_olex2_refinement_description
;
1. Fixed Uiso
 At 1.2 times of:
  All C(H) groups, All C(H,H) groups
2. Restrained distances
 C108-C101
 1.55 with sigma of 0.01
 C108-C7AA
 1.55 with sigma of 0.01
 C7AA-C188
 1.55 with sigma of 0.01
 C188-C6AA
 1.55 with sigma of 0.01
 C6AA-C41
 1.55 with sigma of 0.01
 C101-C7AA
 2.5 with sigma of 0.01
 C101-C6AA
 2.5 with sigma of 0.01
 C41-C188
 2.5 with sigma of 0.01
 C108-C188
 2.5 with sigma of 0.01
 C6AA-C7AA
 2.5 with sigma of 0.01
 C101-C188
 2.93 with sigma of 0.01
 C7AA-C41
 2.93 with sigma of 0.01
 C108-C6AA
 2.93 with sigma of 0.01
3. Uiso/Uaniso restraints and constraints
C04G \\sim C66 \\sim C72 \\sim C99 \\sim C90 \\sim C5AA: within 1.7A with sigma
of 0.004 and sigma for terminal atoms of 0.008
C01Q \\sim C01Y \\sim C43 \\sim C27 \\sim C38 \\sim C01C: within 1.7A with
sigma of 0.004 and sigma for terminal atoms of 0.008
C01X \\sim C03X \\sim C03J \\sim C02T \\sim C01T \\sim C03E: within 1.7A with
sigma of 0.004 and sigma for terminal atoms of 0.008
C038 \\sim C01U \\sim C01A \\sim C03G \\sim C02F \\sim C04S: within 1.7A with
sigma of 0.004 and sigma for terminal atoms of 0.008
C04N \\sim C32 \\sim C54 \\sim C04L \\sim C039 \\sim C04A: within 1.7A with
sigma of 0.004 and sigma for terminal atoms of 0.008
C02W \\sim C02M: within 1.7A with sigma of 0.004 and sigma for terminal atoms
of 0.008
C04Z \\sim C02J \\sim C80 \\sim C103 \\sim C84 \\sim C75: within 1.7A with
sigma of 0.004 and sigma for terminal atoms of 0.008
C043 \\sim C02S \\sim C35 \\sim C04P \\sim C04U \\sim C2AA: within 1.7A with
sigma of 0.004 and sigma for terminal atoms of 0.008
C101 \\sim C41 \\sim C6AA \\sim C188 \\sim C7AA \\sim C108: within 1.7A with
sigma of 0.004 and sigma for terminal atoms of 0.008
Uanis(C01A) \\sim Ueq, Uanis(C01C) \\sim Ueq, Uanis(C01E) \\sim Ueq,
Uanis(C01H) \\sim Ueq, Uanis(C01K) \\sim Ueq, Uanis(C01L) \\sim Ueq,
Uanis(C01N) \\sim Ueq, Uanis(C01O) \\sim Ueq, Uanis(C01Q) \\sim Ueq,
Uanis(C01R) \\sim Ueq, Uanis(C01T) \\sim Ueq, Uanis(C01U) \\sim Ueq,
Uanis(C01V) \\sim Ueq, Uanis(C01W) \\sim Ueq, Uanis(C01X) \\sim Ueq,
Uanis(C01Y) \\sim Ueq, Uanis(C01Z) \\sim Ueq, Uanis(C020) \\sim Ueq,
Uanis(C023) \\sim Ueq, Uanis(C024) \\sim Ueq, Uanis(C025) \\sim Ueq,
Uanis(C026) \\sim Ueq, Uanis(C028) \\sim Ueq, Uanis(C029) \\sim Ueq,
Uanis(C02A) \\sim Ueq, Uanis(C02C) \\sim Ueq, Uanis(C02D) \\sim Ueq,
Uanis(C02E) \\sim Ueq, Uanis(C02F) \\sim Ueq, Uanis(C02G) \\sim Ueq,
Uanis(C02H) \\sim Ueq, Uanis(C02I) \\sim Ueq, Uanis(C02J) \\sim Ueq,
Uanis(C02K) \\sim Ueq, Uanis(C02L) \\sim Ueq, Uanis(C02M) \\sim Ueq,
Uanis(C02N) \\sim Ueq, Uanis(C02Q) \\sim Ueq, Uanis(C02R) \\sim Ueq,
Uanis(C02S) \\sim Ueq, Uanis(C02T) \\sim Ueq, Uanis(C02U) \\sim Ueq,
Uanis(C02W) \\sim Ueq, Uanis(C02Y) \\sim Ueq, Uanis(C030) \\sim Ueq,
Uanis(C031) \\sim Ueq, Uanis(C032) \\sim Ueq, Uanis(C035) \\sim Ueq,
Uanis(C037) \\sim Ueq, Uanis(C038) \\sim Ueq, Uanis(C039) \\sim Ueq,
Uanis(C03A) \\sim Ueq, Uanis(C03B) \\sim Ueq, Uanis(C03D) \\sim Ueq,
Uanis(C03E) \\sim Ueq, Uanis(C03F) \\sim Ueq, Uanis(C03G) \\sim Ueq,
Uanis(C03H) \\sim Ueq, Uanis(C03I) \\sim Ueq, Uanis(C03J) \\sim Ueq,
Uanis(C03K) \\sim Ueq, Uanis(C03L) \\sim Ueq, Uanis(C03M) \\sim Ueq,
Uanis(C03P) \\sim Ueq, Uanis(C03R) \\sim Ueq, Uanis(C03T) \\sim Ueq,
Uanis(C03U) \\sim Ueq, Uanis(C03V) \\sim Ueq, Uanis(C03W) \\sim Ueq,
Uanis(C03X) \\sim Ueq, Uanis(C042) \\sim Ueq, Uanis(C043) \\sim Ueq,
Uanis(C046) \\sim Ueq, Uanis(C047) \\sim Ueq, Uanis(C04A) \\sim Ueq,
Uanis(C04C) \\sim Ueq, Uanis(C04D) \\sim Ueq, Uanis(C04G) \\sim Ueq,
Uanis(C04H) \\sim Ueq, Uanis(C04I) \\sim Ueq, Uanis(C04J) \\sim Ueq,
Uanis(C04L) \\sim Ueq, Uanis(C04M) \\sim Ueq, Uanis(C04N) \\sim Ueq,
Uanis(C04O) \\sim Ueq, Uanis(C04P) \\sim Ueq, Uanis(C37) \\sim Ueq, Uanis(C04Q)
\\sim Ueq, Uanis(C88) \\sim Ueq, Uanis(C86) \\sim Ueq, Uanis(C104) \\sim Ueq,
Uanis(C053) \\sim Ueq, Uanis(C04S) \\sim Ueq, Uanis(C04U) \\sim Ueq,
Uanis(C04V) \\sim Ueq, Uanis(C04Z) \\sim Ueq, Uanis(C052) \\sim Ueq, Uanis(C36)
\\sim Ueq, Uanis(C61) \\sim Ueq, Uanis(C62) \\sim Ueq, Uanis(C65) \\sim Ueq,
Uanis(C66) \\sim Ueq, Uanis(C71) \\sim Ueq, Uanis(C72) \\sim Ueq, Uanis(C74)
\\sim Ueq, Uanis(C83) \\sim Ueq, Uanis(C90) \\sim Ueq, Uanis(C91) \\sim Ueq,
Uanis(C99) \\sim Ueq, Uanis(C27) \\sim Ueq, Uanis(C29) \\sim Ueq, Uanis(C32)
\\sim Ueq, Uanis(C33) \\sim Ueq, Uanis(C34) \\sim Ueq, Uanis(C35) \\sim Ueq,
Uanis(C2AA) \\sim Ueq, Uanis(C38) \\sim Ueq, Uanis(C42) \\sim Ueq, Uanis(C43)
\\sim Ueq, Uanis(C46) \\sim Ueq, Uanis(C51) \\sim Ueq, Uanis(C53) \\sim Ueq,
Uanis(C54) \\sim Ueq, Uanis(C58) \\sim Ueq, Uanis(C3AA) \\sim Ueq, Uanis(C0AA)
\\sim Ueq, Uanis(C67) \\sim Ueq, Uanis(C69) \\sim Ueq, Uanis(C70) \\sim Ueq,
Uanis(C1AA) \\sim Ueq, Uanis(C4AA) \\sim Ueq, Uanis(C5AA) \\sim Ueq, Uanis(C75)
\\sim Ueq, Uanis(C77) \\sim Ueq, Uanis(C79) \\sim Ueq, Uanis(C80) \\sim Ueq,
Uanis(C84) \\sim Ueq, Uanis(C92) \\sim Ueq, Uanis(C94) \\sim Ueq, Uanis(C101)
\\sim Ueq, Uanis(C103) \\sim Ueq, Uanis(C108) \\sim Ueq, Uanis(C111) \\sim Ueq,
Uanis(C1) \\sim Ueq, Uanis(C6AA) \\sim Ueq, Uanis(C41) \\sim Ueq, Uanis(C7AA)
\\sim Ueq, Uanis(C188) \\sim Ueq: with sigma of 0.01 and sigma for terminal
atoms of 0.02
4.a Ternary CH refined with riding coordinates:
 C01A(H01A), C01E(H01E), C01N(H01O), C01Q(H01Q), C025(H025), C029(H029),
 C02E(H02U), C02Q(H3AA), C02S(H4AA), C02Y(H02Y), C031(H031), C101(H101)
4.b Secondary CH2 refined with riding coordinates:
 C01C(H01B,H01C), C01K(H01K,H01L), C01L(H01M,H01N), C01R(H01P,H01R), C01U(H01D,
 H01F), C01V(H01G,H01H), C01Y(H01I,H01J), C020(H02A,H02B), C023(H02C,H02D),
 C024(H02N,H02O), C026(H02P,H02Q), C02C(H02R,H02S), C02F(H02E,H02F), C02G(H02V,
 H02X), C02I(H02G,H02H), C02K(H02I,H02J), C02L(H2AA,H), C02R(H02K,H02L),
 C030(H03O,H03P), C032(H03A,H03B), C037(H03Q,H03R), C038(H03C,H03D), C03A(H03E,
 H03F), C03B(H03S,H03T), C03F(H03H,H03I), C03G(H03J,H03K), C03I(H03L,H03M),
 C03L(H03W,H03Y), C03R(H5AA,HA), C042(H04G,H04H), C043(H04I,H04J), C046(H04K,
 H04M), C047(H04A,H04B), C04C(H04C,H04D), C04D(H04P,H04R), C04P(H04V,H04W),
 C04S(H04E,H04F), C04U(H04X,H04Y), C04V(H04Z,HB), C27(H27A,H27B), C29(H29A,
 H29B), C33(H33A,H33B), C34(H34A,H34B), C35(H35A,H35B), C2AA(H2AB,H2AC),
 C38(H38A,H38B), C42(H42A,H42B), C43(H43A,H43B), C51(H51A,H51B), C53(H53A,H53B),
  C3AA(H3AB,H3AC), C67(H67A,H67B), C79(H79A,H79B), C92(H92A,H92B), C108(H10A,
 H10B), C1(H1A,H1B), C6AA(H6AA,H6AB), C41(H41A,H41B), C7AA(H7AA,H7AB),
 C188(H18A,H18B)
4.c Aromatic/amide H refined with riding coordinates:
 C01T(H01T), C01W(H01W), C01Z(H01Z), C028(H028), C02H(H02Z), C02J(H02),
 C02M(H02M), C02T(H02T), C02U(H0BA), C02W(H02W), C039(H039), C03D(H1BA),
 C03E(H03G), C03H(H03U), C03J(H03N), C03K(H03V), C03M(H03Z), C03P(H03),
 C03T(H8AA), C03U(H2BA), C03V(H3BA), C03W(H9AA), C03X(H03X), C04H(H04S),
 C04I(H04T), C04J(H04U), C04L(H04L), C04M(H04), C04N(H04N), C04O(H04O),
 C04Q(H04Q), C88(H88), C86(H86), C104(H104), C053(H053), C052(H052), C36(H36),
 C61(H61), C62(H62), C65(H65), C66(H66), C71(H71), C72(H72), C74(H74), C83(H83),
  C90(H90), C91(H91), C99(H99), C32(H32), C46(H46), C54(H54), C0AA(H0AA),
 C69(H69), C70(H70), C1AA(H1AA), C4AA(H4AB), C5AA(H5AB), C75(H75), C77(H77),
 C80(H80), C84(H84), C94(H94), C103(H103), C111(H111)
4.d Fitted hexagon refined as free rotating group:
 C37(C04Q,C88,C86,C104,C053)
;
_olex2_submission_special_instructions 'No special instructions were received'

loop_
_space_group_symop_operation_xyz
'x, y, z'
'-x, -y, -z'

loop_
_atom_site_label
_atom_site_type_symbol
_atom_site_fract_x
_atom_site_fract_y
_atom_site_fract_z
_atom_site_U_iso_or_equiv
_atom_site_adp_type
_atom_site_occupancy
_atom_site_site_symmetry_order
_atom_site_calc_flag
_atom_site_refinement_flags_posn
_atom_site_refinement_flags_adp
_atom_site_refinement_flags_occupancy
_atom_site_disorder_assembly
_atom_site_disorder_group
Au01 Au 0.000000 0.500000 1.000000 0.01596(19) Uani 1 2 d S T P . .
Au02 Au -0.500000 1.500000 0.500000 0.01701(19) Uani 1 2 d S T P . .
Au03 Au 0.13777(4) 0.49279(3) 0.93726(3) 0.01754(15) Uani 1 1 d . . . . .
Au04 Au -0.09839(4) 0.40211(3) 1.01081(3) 0.01731(15) Uani 1 1 d . . . . .
Au05 Au 0.04199(4) 0.40523(3) 0.94633(3) 0.01619(15) Uani 1 1 d . . . . .
Au06 Au -0.45439(4) 1.36738(3) 0.49771(3) 0.01872(15) Uani 1 1 d . . . . .
Au07 Au -0.08993(4) 0.52318(3) 0.88877(3) 0.01835(15) Uani 1 1 d . . . . .
Au08 Au -0.47239(4) 1.39444(3) 0.59527(3) 0.01942(15) Uani 1 1 d . . . . .
Au09 Au 0.01477(4) 0.63320(3) 0.89955(3) 0.01873(15) Uani 1 1 d . . . . .
Au0A Au -0.33651(4) 1.45253(3) 0.55801(3) 0.01979(15) Uani 1 1 d . . . . .
Au0B Au 0.12477(4) 0.39169(3) 1.03605(3) 0.01819(15) Uani 1 1 d . . . . .
Au0C Au -0.60355(4) 1.41599(3) 0.53789(3) 0.01926(15) Uani 1 1 d . . . . .
Au0D Au -0.66232(4) 1.55478(3) 0.54150(3) 0.01898(15) Uani 1 1 d . . . . .
Au0E Au 0.02015(4) 0.28361(3) 1.03888(3) 0.02071(16) Uani 1 1 d . . . . .
Au0F Au -0.29789(4) 1.32744(3) 0.54646(3) 0.02144(16) Uani 1 1 d . . . . .
Au0G Au -0.50838(4) 1.52791(3) 0.61606(3) 0.02009(15) Uani 1 1 d . . . . .
Au0H Au 0.19818(4) 0.62969(3) 0.88817(3) 0.02297(16) Uani 1 1 d . . . . .
Au0I Au -0.29866(4) 1.32904(4) 0.66340(3) 0.02340(16) Uani 1 1 d . . . . .
Au0J Au -0.79382(4) 1.49502(4) 0.53417(3) 0.02586(17) Uani 1 1 d . . . . .
Au0K Au -0.12269(4) 0.75834(3) 0.86075(3) 0.02618(17) Uani 1 1 d . . . . .
Au0L Au -0.15860(4) 1.36662(4) 0.56469(3) 0.02692(17) Uani 1 1 d . . . . .
Au0M Au 0.06721(4) 0.77088(4) 0.85719(3) 0.02928(18) Uani 1 1 d . . . . .
S00N S -0.3784(2) 1.5355(2) 0.60453(16) 0.0221(8) Uani 1 1 d . . . . .
S00O S 0.0020(2) 0.5799(2) 0.83484(17) 0.0217(8) Uani 1 1 d . . . . .
S00P S -0.1891(2) 0.4765(2) 0.94161(16) 0.0205(8) Uani 1 1 d . . . . .
S00Q S -0.6409(2) 1.5286(2) 0.63552(16) 0.0228(8) Uani 1 1 d . . . . .
S00R S -0.7239(2) 1.3843(2) 0.54303(17) 0.0259(9) Uani 1 1 d . . . . .
S00S S -0.2194(2) 0.7066(2) 0.91158(17) 0.0235(8) Uani 1 1 d . . . . .
S00T S 0.2289(2) 0.5304(2) 0.86597(16) 0.0220(8) Uani 1 1 d . . . . .
S00U S -0.1698(3) 1.3386(2) 0.65808(18) 0.0281(9) Uani 1 1 d . . . . .
S00V S -0.4262(2) 1.3141(2) 0.68104(16) 0.0224(8) Uani 1 1 d . . . . .
S00W S -0.8771(3) 1.6017(2) 0.52711(18) 0.0289(9) Uani 1 1 d . . . . .
S00X S 0.1815(3) 0.7314(2) 0.90661(19) 0.0294(9) Uani 1 1 d . . . . .
P00Y P 0.0945(2) 0.3457(2) 0.88743(17) 0.0203(8) Uani 1 1 d . . . . .
P00Z P -0.4465(3) 1.2627(2) 0.48887(18) 0.0241(9) Uani 1 1 d . . . . .
P010 P 0.0563(3) 0.1974(2) 0.99897(19) 0.0273(10) Uani 1 1 d . . . . .
P011 P -0.2530(3) 1.2143(2) 0.55072(18) 0.0251(9) Uani 1 1 d . . . . .
S012 S -0.0398(3) 0.8200(3) 0.8017(2) 0.0480(14) Uani 1 1 d . . . . .
C01A C -0.2614(11) 0.6795(10) 0.8647(8) 0.029(2) Uani 1 1 d . U . . .
H01A H -0.218940 0.643913 0.854336 0.035 Uiso 1 1 calc R . . . .
C01C C 0.3348(11) 0.4748(10) 0.9534(8) 0.033(2) Uani 1 1 d . U . . .
H01B H 0.316199 0.519196 0.960365 0.039 Uiso 1 1 calc R . . . .
H01C H 0.300234 0.444179 0.974620 0.039 Uiso 1 1 calc R . . . .
C01E C -0.0509(9) 0.6470(8) 0.7754(6) 0.020(3) Uani 1 1 d . U . . .
H01E H -0.091922 0.680489 0.788937 0.024 Uiso 1 1 calc R . . . .
C01H C 0.1589(13) 0.1449(10) 1.0036(9) 0.040(5) Uani 1 1 d . U . . .
C01K C -0.2074(11) 1.4837(10) 0.7186(8) 0.031(4) Uani 1 1 d . U . . .
H01K H -0.155533 1.495929 0.711711 0.038 Uiso 1 1 calc R . . . .
H01L H -0.197696 1.432806 0.734511 0.038 Uiso 1 1 calc R . . . .
C01L C -0.3847(10) 1.5323(9) 0.7129(7) 0.025(4) Uani 1 1 d . U . . .
H01M H -0.393488 1.583198 0.697515 0.030 Uiso 1 1 calc R . . . .
H01N H -0.436755 1.520621 0.718730 0.030 Uiso 1 1 calc R . . . .
C01N C -0.3317(9) 1.4983(8) 0.6733(7) 0.021(3) Uani 1 1 d . U . . .
H01O H -0.327948 1.447499 0.687844 0.025 Uiso 1 1 calc R . . . .
C01O C 0.5353(10) -0.0259(9) 1.1427(8) 0.027(4) Uani 1 1 d . U . . .
C01Q C 0.3296(11) 0.4875(10) 0.8916(8) 0.031(2) Uani 1 1 d . U . . .
H01Q H 0.346213 0.441939 0.885603 0.037 Uiso 1 1 calc R . . . .
C01R C -0.7172(10) 1.3616(9) 0.6564(7) 0.022(3) Uani 1 1 d . U . . .
H01P H -0.749118 1.409599 0.649538 0.026 Uiso 1 1 calc R . . . .
H01R H -0.660510 1.362237 0.651327 0.026 Uiso 1 1 calc R . . . .
C01T C 0.3099(13) 0.2593(11) 0.9580(9) 0.042(3) Uani 1 1 d . U . . .
H01T H 0.333469 0.258275 0.989418 0.050 Uiso 1 1 calc R . . . .
C01U C -0.3275(11) 0.6458(10) 0.8937(8) 0.031(2) Uani 1 1 d . U . . .
H01D H -0.370327 0.680066 0.904321 0.038 Uiso 1 1 calc R . . . .
H01F H -0.306917 0.607604 0.927480 0.038 Uiso 1 1 calc R . . . .
C01V C -0.2842(11) 0.3897(10) 0.9547(8) 0.032(4) Uani 1 1 d . U . . .
H01G H -0.257820 0.358596 0.989453 0.039 Uiso 1 1 calc R . . . .
H01H H -0.326093 0.426577 0.962943 0.039 Uiso 1 1 calc R . . . .
C01W C 0.5216(11) -0.0257(9) 1.0911(8) 0.030(4) Uani 1 1 d . U . . .
H01W H 0.534191 0.009518 1.059619 0.035 Uiso 1 1 calc R . . . .
C01X C 0.1959(12) 0.2989(11) 0.9023(9) 0.038(3) Uani 1 1 d . U . . .
C01Y C 0.3859(11) 0.5324(11) 0.8585(8) 0.032(2) Uani 1 1 d . U . . .
H01I H 0.384518 0.537982 0.819263 0.039 Uiso 1 1 calc R . . . .
H01J H 0.368138 0.578768 0.862115 0.039 Uiso 1 1 calc R . . . .
C01Z C -0.2862(12) 1.1586(12) 0.6607(9) 0.043(5) Uani 1 1 d . U . . .
H01Z H -0.275297 1.199057 0.662484 0.052 Uiso 1 1 calc R . . . .
C020 C 0.2501(12) 0.7824(10) 0.8029(9) 0.038(5) Uani 1 1 d . U . . .
H02A H 0.198477 0.814486 0.789577 0.045 Uiso 1 1 calc R . . . .
H02B H 0.250808 0.737257 0.799907 0.045 Uiso 1 1 calc R . . . .
C023 C 0.0057(11) 0.6856(10) 0.7381(8) 0.029(4) Uani 1 1 d . U . . .
H02C H 0.050503 0.652766 0.727334 0.035 Uiso 1 1 calc R . . . .
H02D H 0.027417 0.709266 0.757515 0.035 Uiso 1 1 calc R . . . .
C024 C -0.5812(11) 1.3782(10) 0.7943(8) 0.029(4) Uani 1 1 d . U . . .
H02N H -0.576747 1.426499 0.783840 0.035 Uiso 1 1 calc R . . . .
H02O H -0.637771 1.378004 0.802294 0.035 Uiso 1 1 calc R . . . .
C025 C -0.6816(10) 1.6109(9) 0.6471(7) 0.026(4) Uani 1 1 d . U . . .
H025 H -0.655908 1.646195 0.620253 0.032 Uiso 1 1 calc R . . . .
C026 C -0.2585(11) 1.5176(10) 0.7591(7) 0.029(4) Uani 1 1 d . U . . .
H02P H -0.232040 1.498668 0.794865 0.034 Uiso 1 1 calc R . . . .
H02Q H -0.263247 1.568012 0.744682 0.034 Uiso 1 1 calc R . . . .
C028 C 0.5187(11) -0.0812(9) 1.1873(8) 0.029(4) Uani 1 1 d . U . . .
H028 H 0.532249 -0.085971 1.222966 0.035 Uiso 1 1 calc R . . . .
C029 C -0.2235(11) 0.4219(9) 0.9147(7) 0.027(4) Uani 1 1 d . U . . .
H029 H -0.253828 0.453800 0.881209 0.033 Uiso 1 1 calc R . . . .
C02A C 0.6731(13) -0.0049(11) 1.1643(9) 0.038(5) Uani 1 1 d . U . . .
C02C C -0.5520(8) 1.3514(9) 0.7459(7) 0.020(3) Uani 1 1 d . U . . .
H02R H -0.583528 1.381068 0.713030 0.024 Uiso 1 1 calc R . . . .
H02S H -0.557674 1.303629 0.755351 0.024 Uiso 1 1 calc R . . . .
C02D C 0.5653(11) 0.0996(9) 1.0962(8) 0.029(4) Uani 1 1 d . U . . .
C02E C -0.1088(12) 1.2504(11) 0.6879(9) 0.039(5) Uani 1 1 d . U . . .
H02U H -0.135915 1.217187 0.682951 0.046 Uiso 1 1 calc R . . . .
C02F C -0.2922(11) 0.7386(10) 0.8116(8) 0.031(2) Uani 1 1 d . U . . .
H02E H -0.332801 0.775538 0.820757 0.037 Uiso 1 1 calc R . . . .
H02F H -0.247884 0.758538 0.791748 0.037 Uiso 1 1 calc R . . . .
C02G C -0.4149(10) 1.3126(10) 0.7846(7) 0.026(4) Uani 1 1 d . U . . .
H02V H -0.359428 1.316592 0.776658 0.032 Uiso 1 1 calc R . . . .
H02X H -0.414840 1.263340 0.794508 0.032 Uiso 1 1 calc R . . . .
C02H C -0.2837(10) 1.1974(9) 0.4922(8) 0.028(4) Uani 1 1 d . U . . .
H02Z H -0.241815 1.171089 0.476255 0.034 Uiso 1 1 calc R . . . .
C02I C -0.1625(12) 0.3693(11) 0.8963(9) 0.037(4) Uani 1 1 d . U . . .
H02G H -0.129852 0.393796 0.866397 0.044 Uiso 1 1 calc R . . . .
H02H H -0.126918 0.339660 0.927199 0.044 Uiso 1 1 calc R . . . .
C02J C -0.1099(13) 1.2152(12) 0.4923(10) 0.044(3) Uani 1 1 d . U . . .
H02 H -0.141945 1.246436 0.462338 0.052 Uiso 1 1 calc R . . . .
C02K C -0.0939(11) 0.6146(10) 0.7464(7) 0.029(4) Uani 1 1 d . U . . .
H02I H -0.133812 0.593658 0.771767 0.034 Uiso 1 1 calc R . . . .
H02J H -0.055157 0.577587 0.736067 0.034 Uiso 1 1 calc R . . . .
C02L C -0.3405(11) 1.5040(11) 0.7670(8) 0.034(4) Uani 1 1 d . U . . .
H2AA H -0.371652 1.525788 0.793028 0.041 Uiso 1 1 calc R . . . .
H H -0.335696 1.453598 0.783080 0.041 Uiso 1 1 calc R . . . .
C02M C 0.0478(10) 0.2818(9) 0.8847(8) 0.026(3) Uani 1 1 d . U . . .
H02M H 0.032704 0.286942 0.849319 0.031 Uiso 1 1 calc R . . . .
C02N C -0.4734(10) 1.2001(9) 0.5521(7) 0.025(4) Uani 1 1 d . U . . .
C02Q C -0.7394(11) 1.3326(10) 0.6172(7) 0.031(4) Uani 1 1 d . U . . .
H3AA H -0.797016 1.333053 0.623086 0.037 Uiso 1 1 calc R . . . .
C02R C -0.1360(12) 0.6708(12) 0.6938(9) 0.040(5) Uani 1 1 d . U . . .
H02K H -0.159808 0.648983 0.673877 0.047 Uiso 1 1 calc R . . . .
H02L H -0.178756 0.705439 0.704094 0.047 Uiso 1 1 calc R . . . .
C02S C -0.9782(11) 1.5916(11) 0.5229(8) 0.035(2) Uani 1 1 d . U . . .
H4AA H -0.978568 1.571304 0.493737 0.042 Uiso 1 1 calc R . . . .
C02T C 0.3507(13) 0.2228(11) 0.9260(9) 0.040(3) Uani 1 1 d . U . . .
H02T H 0.404069 0.197585 0.934038 0.048 Uiso 1 1 calc R . . . .
C02U C 0.5017(13) 0.1555(12) 1.0900(10) 0.045(5) Uani 1 1 d . U . . .
H0BA H 0.465232 0.156072 1.119801 0.054 Uiso 1 1 calc R . . . .
C02W C 0.0309(11) 0.2268(9) 0.9261(7) 0.027(3) Uani 1 1 d . U . . .
H02W H 0.002699 0.200430 0.916311 0.032 Uiso 1 1 calc R . . . .
C02Y C 0.2586(10) 0.7736(9) 0.8622(7) 0.026(4) Uani 1 1 d . U . . .
H02Y H 0.249405 0.820640 0.864941 0.031 Uiso 1 1 calc R . . . .
C030 C -0.7704(11) 1.6355(10) 0.6387(9) 0.036(4) Uani 1 1 d . U . . .
H03O H -0.781182 1.644712 0.599931 0.043 Uiso 1 1 calc R . . . .
H03P H -0.795858 1.598313 0.661630 0.043 Uiso 1 1 calc R . . . .
C031 C -0.4622(9) 1.3532(8) 0.7346(6) 0.018(3) Uani 1 1 d . U . . .
H031 H -0.457339 1.402050 0.721442 0.022 Uiso 1 1 calc R . . . .
C032 C 0.3375(12) 0.7328(11) 0.8858(10) 0.043(5) Uani 1 1 d . U . . .
H03A H 0.346089 0.684323 0.887426 0.051 Uiso 1 1 calc R . . . .
H03B H 0.339624 0.732934 0.923504 0.051 Uiso 1 1 calc R . . . .
C035 C -0.5163(10) 1.2683(9) 0.4383(7) 0.023(4) Uani 1 1 d . U . . .
C037 C -0.6942(12) 1.2601(10) 0.6254(8) 0.034(4) Uani 1 1 d . U . . .
H03Q H -0.636848 1.258185 0.619526 0.041 Uiso 1 1 calc R . . . .
H03R H -0.710749 1.243685 0.598256 0.041 Uiso 1 1 calc R . . . .
C038 C -0.3611(12) 0.6175(10) 0.8573(8) 0.034(2) Uani 1 1 d . U . . .
H03C H -0.404596 0.596248 0.876953 0.041 Uiso 1 1 calc R . . . .
H03D H -0.319227 0.581595 0.847744 0.041 Uiso 1 1 calc R . . . .
C039 C 0.0381(11) 0.4149(9) 0.7791(8) 0.029(2) Uani 1 1 d . U . . .
H039 H -0.009410 0.400163 0.791452 0.035 Uiso 1 1 calc R . . . .
C03A C 0.3169(11) 0.8106(10) 0.7670(8) 0.030(4) Uani 1 1 d . U . . .
H03E H 0.310724 0.858959 0.764939 0.036 Uiso 1 1 calc R . . . .
H03F H 0.313109 0.810539 0.729471 0.036 Uiso 1 1 calc R . . . .
C03B C -0.4470(11) 1.3367(11) 0.8331(8) 0.033(4) Uani 1 1 d . U . . .
H03S H -0.441090 1.384111 0.825375 0.040 Uiso 1 1 calc R . . . .
H03T H -0.416244 1.305907 0.866153 0.040 Uiso 1 1 calc R . . . .
C03D C 0.4904(11) -0.0751(10) 1.0845(8) 0.032(4) Uani 1 1 d . U . . .
H1BA H 0.481334 -0.072542 1.048488 0.038 Uiso 1 1 calc R . . . .
C03E C 0.2376(13) 0.2960(11) 0.9448(9) 0.041(3) Uani 1 1 d . U . . .
H03G H 0.211689 0.323014 0.966800 0.050 Uiso 1 1 calc R . . . .
C03F C -0.2566(13) 0.2925(11) 0.9184(10) 0.045(5) Uani 1 1 d . U . . .
H03H H -0.281814 0.266875 0.902877 0.054 Uiso 1 1 calc R . . . .
H03I H -0.229378 0.259639 0.952201 0.054 Uiso 1 1 calc R . . . .
C03G C -0.3270(11) 0.7128(11) 0.7760(8) 0.034(2) Uani 1 1 d . U . . .
H03J H -0.284701 0.679434 0.763897 0.041 Uiso 1 1 calc R . . . .
H03K H -0.348400 0.751977 0.742967 0.041 Uiso 1 1 calc R . . . .
C03H C -0.3504(12) 1.2144(10) 0.4690(8) 0.035(4) Uani 1 1 d . U . . .
H03U H -0.350596 1.200623 0.438088 0.041 Uiso 1 1 calc R . . . .
C03I C -0.0374(12) 0.7382(11) 0.6875(8) 0.040(5) Uani 1 1 d . U . . .
H03L H -0.079388 0.772834 0.698440 0.048 Uiso 1 1 calc R . . . .
H03M H 0.000492 0.762676 0.662715 0.048 Uiso 1 1 calc R . . . .
C03J C 0.3150(12) 0.2224(11) 0.8821(9) 0.039(3) Uani 1 1 d . U . . .
H03N H 0.342138 0.193958 0.861490 0.047 Uiso 1 1 calc R . . . .
C03K C -0.4912(12) 1.1401(10) 0.5504(8) 0.035(4) Uani 1 1 d . U . . .
H03V H -0.490194 1.131723 0.516922 0.042 Uiso 1 1 calc R . . . .
C03L C -0.6883(12) 1.2448(10) 0.7248(8) 0.033(4) Uani 1 1 d . U . . .
H03W H -0.699863 1.216664 0.762658 0.040 Uiso 1 1 calc R . . . .
H03Y H -0.630810 1.242734 0.721829 0.040 Uiso 1 1 calc R . . . .
C03M C -0.4742(12) 1.2085(10) 0.6021(9) 0.036(4) Uani 1 1 d . U . . .
H03Z H -0.460838 1.248152 0.603624 0.043 Uiso 1 1 calc R . . . .
C03P C -0.5921(12) 1.2764(10) 0.4524(8) 0.035(4) Uani 1 1 d . U . . .
H03 H -0.608542 1.278730 0.487748 0.042 Uiso 1 1 calc R . . . .
C03R C -0.7855(12) 1.6909(11) 0.7110(8) 0.036(4) Uani 1 1 d . U . . .
H5AA H -0.806693 1.735525 0.717368 0.043 Uiso 1 1 calc R . . . .
HA H -0.811567 1.656589 0.737845 0.043 Uiso 1 1 calc R . . . .
C03T C -0.6489(13) 1.2817(11) 0.4164(9) 0.038(5) Uani 1 1 d . U . . .
H8AA H -0.703572 1.289514 0.426417 0.045 Uiso 1 1 calc R . . . .
C03U C 0.7910(13) -0.1045(13) 1.1848(10) 0.049(5) Uani 1 1 d . U . . .
H2BA H 0.813085 -0.152196 1.190580 0.058 Uiso 1 1 calc R . . . .
C03V C 0.4832(12) -0.1290(11) 1.1812(9) 0.039(5) Uani 1 1 d . U . . .
H3BA H 0.466521 -0.162258 1.212438 0.047 Uiso 1 1 calc R . . . .
C03W C -0.4894(12) 1.2628(10) 0.3875(8) 0.033(4) Uani 1 1 d . U . . .
H9AA H -0.434553 1.256168 0.378028 0.039 Uiso 1 1 calc R . . . .
C03X C 0.2403(12) 0.2627(11) 0.8678(9) 0.038(2) Uani 1 1 d . U . . .
H03X H 0.218134 0.266458 0.834929 0.045 Uiso 1 1 calc R . . . .
C042 C -0.7328(11) 1.3166(10) 0.7146(7) 0.030(4) Uani 1 1 d . U . . .
H04G H -0.716898 1.334476 0.741031 0.035 Uiso 1 1 calc R . . . .
H04H H -0.790206 1.318707 0.720167 0.035 Uiso 1 1 calc R . . . .
C043 C -0.9997(12) 1.5432(11) 0.5777(8) 0.036(3) Uani 1 1 d . U . . .
H04I H -0.996376 1.561633 0.607056 0.043 Uiso 1 1 calc R . . . .
H04J H -0.962142 1.497269 0.585809 0.043 Uiso 1 1 calc R . . . .
C046 C -0.6623(11) 1.6041(10) 0.7047(8) 0.032(4) Uani 1 1 d . U . . .
H04K H -0.680992 1.564707 0.731300 0.039 Uiso 1 1 calc R . . . .
H04M H -0.604026 1.593306 0.707708 0.039 Uiso 1 1 calc R . . . .
C047 C 0.4016(11) 0.7643(11) 0.8503(8) 0.034(4) Uani 1 1 d . U . . .
H04A H 0.454118 0.736874 0.865735 0.041 Uiso 1 1 calc R . . . .
H04B H 0.394330 0.811807 0.850631 0.041 Uiso 1 1 calc R . . . .
C04A C 0.0994(10) 0.3987(9) 0.8148(7) 0.025(2) Uani 1 1 d . U . . .
C04C C -0.3208(13) 0.3499(12) 0.9321(10) 0.046(5) Uani 1 1 d . U . . .
H04C H -0.349914 0.381430 0.898620 0.055 Uiso 1 1 calc R . . . .
H04D H -0.359125 0.329111 0.959211 0.055 Uiso 1 1 calc R . . . .
C04D C -0.0253(12) 1.2433(12) 0.6574(10) 0.044(5) Uani 1 1 d . U . . .
H04P H 0.003826 1.194070 0.668758 0.053 Uiso 1 1 calc R . . . .
H04R H -0.033012 1.259820 0.617426 0.053 Uiso 1 1 calc R . . . .
C04G C 0.5354(13) 0.0499(11) 1.2064(9) 0.042(3) Uani 1 1 d . U . . .
C04H C -0.5098(14) 1.0944(11) 0.5991(9) 0.044(5) Uani 1 1 d . U . . .
H04S H -0.524453 1.055059 0.598085 0.053 Uiso 1 1 calc R . . . .
C04I C -0.5089(14) 1.1019(12) 0.6497(10) 0.046(5) Uani 1 1 d . U . . .
H04T H -0.518307 1.067531 0.682959 0.056 Uiso 1 1 calc R . . . .
C04J C -0.6244(15) 1.2753(12) 0.3666(11) 0.050(6) Uani 1 1 d . U . . .
H04U H -0.662229 1.276313 0.342693 0.060 Uiso 1 1 calc R . . . .
C04L C 0.0498(11) 0.4553(10) 0.7220(8) 0.031(2) Uani 1 1 d . U . . .
H04L H 0.012340 0.462382 0.695556 0.037 Uiso 1 1 calc R . . . .
C04M C 0.4721(11) -0.1276(10) 1.1281(8) 0.033(4) Uani 1 1 d . U . . .
H04 H 0.452460 -0.162257 1.122794 0.040 Uiso 1 1 calc R . . . .
C04N C 0.1640(10) 0.4299(9) 0.7976(8) 0.027(2) Uani 1 1 d . U . . .
H04N H 0.202469 0.423875 0.822959 0.032 Uiso 1 1 calc R . . . .
C04O C 0.2051(14) 0.1372(11) 1.0456(9) 0.045(5) Uani 1 1 d . U . . .
H04O H 0.182689 0.159506 1.071441 0.054 Uiso 1 1 calc R . . . .
C04P C -1.1180(12) 1.6533(11) 0.5030(8) 0.036(3) Uani 1 1 d . U . . .
H04V H -1.116984 1.633076 0.474019 0.043 Uiso 1 1 calc R . . . .
H04W H -1.157161 1.698522 0.493168 0.043 Uiso 1 1 calc R . . . .
C37 C -0.0053(8) 0.1357(7) 1.0254(6) 0.038(5) Uani 1 1 d . U . . .
C04Q C -0.0869(8) 0.1626(6) 1.0225(7) 0.047(5) Uani 1 1 d G U . . .
H04Q H -0.108086 0.211174 1.009442 0.057 Uiso 1 1 calc R . . . .
C88 C -0.1375(7) 0.1184(9) 1.0387(8) 0.068(7) Uani 1 1 d G U . . .
H88 H -0.193255 0.136738 1.036731 0.081 Uiso 1 1 calc R . . . .
C86 C -0.1065(10) 0.0473(8) 1.0578(9) 0.080(9) Uani 1 1 d G U . . .
H86 H -0.141034 0.017082 1.068885 0.096 Uiso 1 1 calc R . . . .
C104 C -0.0248(11) 0.0204(6) 1.0607(8) 0.071(8) Uani 1 1 d G U . . .
H104 H -0.003645 -0.028138 1.073750 0.086 Uiso 1 1 calc R . . . .
C053 C 0.0257(7) 0.0647(7) 1.0445(7) 0.056(6) Uani 1 1 d G U . . .
H053 H 0.081525 0.046297 1.046460 0.067 Uiso 1 1 calc R . . . .
C04S C -0.3929(11) 0.6779(11) 0.8044(8) 0.035(2) Uani 1 1 d . U . . .
H04E H -0.412523 0.659967 0.779462 0.042 Uiso 1 1 calc R . . . .
H04F H -0.437725 0.711849 0.813812 0.042 Uiso 1 1 calc R . . . .
C04U C -1.1405(12) 1.6052(11) 0.5581(8) 0.038(3) Uani 1 1 d . U . . .
H04X H -1.141646 1.626670 0.586254 0.045 Uiso 1 1 calc R . . . .
H04Y H -1.194626 1.600388 0.555880 0.045 Uiso 1 1 calc R . . . .
C04V C -0.5350(12) 1.3357(11) 0.8436(8) 0.035(4) Uani 1 1 d . U . . .
H04Z H -0.540226 1.287587 0.854558 0.042 Uiso 1 1 calc R . . . .
HB H -0.556183 1.353459 0.873960 0.042 Uiso 1 1 calc R . . . .
C04Z C -0.1443(13) 1.1865(12) 0.5437(10) 0.043(3) Uani 1 1 d . U . . .
C052 C -0.5446(15) 1.2673(13) 0.3502(10) 0.051(6) Uani 1 1 d . U . . .
H052 H -0.528083 1.264939 0.314840 0.061 Uiso 1 1 calc R . . . .
C36 C 0.5456(11) 0.2160(10) 0.9981(8) 0.034(4) Uani 1 1 d . U . . .
H36 H 0.538417 0.254671 0.965193 0.041 Uiso 1 1 calc R . . . .
C61 C 0.4890(12) 0.2120(10) 1.0408(9) 0.037(4) Uani 1 1 d . U . . .
H61 H 0.441674 0.247632 1.036497 0.045 Uiso 1 1 calc R . . . .
C62 C 0.7115(13) -0.0750(10) 1.1729(8) 0.038(5) Uani 1 1 d . U . . .
H62 H 0.680362 -0.104109 1.170304 0.046 Uiso 1 1 calc R . . . .
C65 C 0.8049(16) 0.0066(14) 1.1782(11) 0.057(6) Uani 1 1 d . U . . .
H65 H 0.836622 0.035846 1.179515 0.069 Uiso 1 1 calc R . . . .
C66 C 0.4532(13) 0.0674(11) 1.2118(9) 0.043(3) Uani 1 1 d . U . . .
H66 H 0.422430 0.066041 1.184606 0.051 Uiso 1 1 calc R . . . .
B70 B 0.5777(16) 0.0305(11) 1.1522(9) 0.036(5) Uani 1 1 d . . . . .
C71 C 0.7243(13) 0.0340(12) 1.1662(10) 0.045(5) Uani 1 1 d . U . . .
H71 H 0.703341 0.082151 1.158873 0.053 Uiso 1 1 calc R . . . .
C72 C 0.4130(14) 0.0873(12) 1.2567(10) 0.046(3) Uani 1 1 d . U . . .
H72 H 0.356877 0.096604 1.260501 0.055 Uiso 1 1 calc R . . . .
C74 C 0.6131(14) 0.1610(13) 1.0055(10) 0.050(6) Uani 1 1 d . U . . .
H74 H 0.653003 0.162332 0.977606 0.059 Uiso 1 1 calc R . . . .
C83 C 0.8380(15) -0.0620(13) 1.1880(11) 0.055(6) Uani 1 1 d . U . . .
H83 H 0.892426 -0.080867 1.196849 0.066 Uiso 1 1 calc R . . . .
C90 C 0.5361(14) 0.0757(12) 1.2904(10) 0.047(3) Uani 1 1 d . U . . .
H90 H 0.565992 0.078999 1.317202 0.056 Uiso 1 1 calc R . . . .
C91 C 0.6218(14) 0.1055(11) 1.0528(10) 0.045(5) Uani 1 1 d . U . . .
H91 H 0.668195 0.068958 1.056635 0.054 Uiso 1 1 calc R . . . .
C99 C 0.4588(14) 0.0926(12) 1.2941(10) 0.048(3) Uani 1 1 d . U . . .
H99 H 0.433750 0.108793 1.322857 0.058 Uiso 1 1 calc R . . . .
C27 C 0.4768(11) 0.4861(11) 0.9390(8) 0.034(2) Uani 1 1 d . U . . .
H27A H 0.462490 0.530697 0.945810 0.040 Uiso 1 1 calc R . . . .
H27B H 0.531954 0.462433 0.950957 0.040 Uiso 1 1 calc R . . . .
C29 C -0.8062(12) 1.6994(10) 0.6528(8) 0.033(4) Uani 1 1 d . U . . .
H29A H -0.864572 1.710597 0.649897 0.040 Uiso 1 1 calc R . . . .
H29B H -0.786942 1.738396 0.626229 0.040 Uiso 1 1 calc R . . . .
C32 C 0.1701(11) 0.4693(9) 0.7433(8) 0.028(2) Uani 1 1 d . U . . .
H32 H 0.215060 0.487975 0.730723 0.034 Uiso 1 1 calc R . . . .
C33 C 0.3997(11) 0.7666(10) 0.7902(8) 0.031(4) Uani 1 1 d . U . . .
H33A H 0.408623 0.719275 0.789142 0.037 Uiso 1 1 calc R . . . .
H33B H 0.441859 0.787608 0.767984 0.037 Uiso 1 1 calc R . . . .
C34 C -0.1956(14) 0.3240(12) 0.8766(10) 0.045(5) Uani 1 1 d . U . . .
H34A H -0.151936 0.286435 0.871029 0.054 Uiso 1 1 calc R . . . .
H34B H -0.221416 0.351506 0.841039 0.054 Uiso 1 1 calc R . . . .
C35 C -1.0364(11) 1.6621(10) 0.5086(8) 0.035(2) Uani 1 1 d . U . . .
H35A H -1.037617 1.681999 0.537839 0.041 Uiso 1 1 calc R . . . .
H35B H -1.019877 1.693851 0.473853 0.041 Uiso 1 1 calc R . . . .
C2AA C -1.0866(12) 1.5363(11) 0.5755(9) 0.037(3) Uani 1 1 d . U . . .
H2AB H -1.088371 1.512391 0.549466 0.045 Uiso 1 1 calc R . . . .
H2AC H -1.103227 1.508609 0.612155 0.045 Uiso 1 1 calc R . . . .
C38 C 0.4206(11) 0.4413(11) 0.9718(8) 0.034(2) Uani 1 1 d . U . . .
H38A H 0.437674 0.395508 0.967068 0.040 Uiso 1 1 calc R . . . .
H38B H 0.423572 0.434146 1.011229 0.040 Uiso 1 1 calc R . . . .
C42 C -0.6991(13) 1.6683(12) 0.7203(10) 0.047(5) Uani 1 1 d . U . . .
H42A H -0.689161 1.658177 0.759310 0.056 Uiso 1 1 calc R . . . .
H42B H -0.673842 1.705969 0.698097 0.056 Uiso 1 1 calc R . . . .
C43 C 0.4710(11) 0.4988(11) 0.8791(8) 0.034(2) Uani 1 1 d . U . . .
H43A H 0.490029 0.454303 0.872245 0.041 Uiso 1 1 calc R . . . .
H43B H 0.505895 0.529172 0.858094 0.041 Uiso 1 1 calc R . . . .
C46 C -0.3128(13) 1.0399(12) 0.6570(10) 0.045(5) Uani 1 1 d . U . . .
H46 H -0.321411 0.998330 0.655707 0.055 Uiso 1 1 calc R . . . .
C51 C -0.0740(13) 0.7056(12) 0.6573(9) 0.044(5) Uani 1 1 d . U . . .
H51A H -0.032265 0.670938 0.646226 0.053 Uiso 1 1 calc R . . . .
H51B H -0.099258 0.741359 0.623792 0.053 Uiso 1 1 calc R . . . .
C53 C -0.0979(13) 1.2334(12) 0.7485(9) 0.045(5) Uani 1 1 d . U . . .
H53A H -0.150702 1.243129 0.766187 0.054 Uiso 1 1 calc R . . . .
H53B H -0.073582 1.183393 0.764821 0.054 Uiso 1 1 calc R . . . .
C54 C 0.1111(11) 0.4818(10) 0.7069(8) 0.030(2) Uani 1 1 d . U . . .
H54 H 0.115677 0.510511 0.669977 0.036 Uiso 1 1 calc R . . . .
C58 C -0.2799(12) 1.1494(10) 0.6131(8) 0.035(4) Uani 1 1 d . U . . .
C3AA C -0.7089(14) 1.2126(12) 0.6836(10) 0.046(5) Uani 1 1 d . U . . .
H3AB H -0.674769 1.165457 0.690115 0.055 Uiso 1 1 calc R . . . .
H3AC H -0.764952 1.209944 0.688553 0.055 Uiso 1 1 calc R . . . .
C0AA C 0.3134(15) 0.0633(14) 1.0175(11) 0.057(6) Uani 1 1 d . U . . .
H0AA H 0.365001 0.033342 1.022760 0.068 Uiso 1 1 calc R . . . .
C67 C -0.0474(14) 1.2727(14) 0.7614(11) 0.054(6) Uani 1 1 d . U . . .
H67A H -0.074344 1.322494 0.749225 0.065 Uiso 1 1 calc R . . . .
H67B H -0.040690 1.256823 0.801513 0.065 Uiso 1 1 calc R . . . .
C69 C -0.3213(17) 1.0533(15) 0.7067(12) 0.064(7) Uani 1 1 d . U . . .
H69 H -0.336483 1.021144 0.739357 0.077 Uiso 1 1 calc R . . . .
C70 C 0.1866(14) 0.1124(12) 0.9680(10) 0.048(5) Uani 1 1 d . U . . .
H70 H 0.154136 0.115585 0.939892 0.057 Uiso 1 1 calc R . . . .
C1AA C 0.2822(18) 0.0988(17) 1.0520(14) 0.074(8) Uani 1 1 d . U . . .
H1AA H 0.313193 0.097170 1.080342 0.088 Uiso 1 1 calc R . . . .
C4AA C -0.3076(16) 1.1127(14) 0.7074(11) 0.057(6) Uani 1 1 d . U . . .
H4AB H -0.312960 1.122160 0.740704 0.068 Uiso 1 1 calc R . . . .
C5AA C 0.5748(14) 0.0537(11) 1.2499(9) 0.044(3) Uani 1 1 d . U . . .
H5AB H 0.631102 0.040155 1.250299 0.053 Uiso 1 1 calc R . . . .
C75 C -0.0986(13) 1.1429(12) 0.5883(10) 0.047(3) Uani 1 1 d . U . . .
H75 H -0.123009 1.124443 0.622745 0.057 Uiso 1 1 calc R . . . .
C77 C -0.2917(14) 1.0880(12) 0.6102(10) 0.049(6) Uani 1 1 d . U . . .
H77 H -0.285183 1.079823 0.576311 0.059 Uiso 1 1 calc R . . . .
C79 C 0.0212(15) 1.2828(14) 0.6699(11) 0.056(6) Uani 1 1 d . U . . .
H79A H -0.005040 1.332586 0.654564 0.067 Uiso 1 1 calc R . . . .
H79B H 0.074103 1.275128 0.651945 0.067 Uiso 1 1 calc R . . . .
C80 C -0.0279(13) 1.1968(12) 0.4862(10) 0.046(3) Uani 1 1 d . U . . .
H80 H -0.004374 1.216470 0.451632 0.055 Uiso 1 1 calc R . . . .
C84 C -0.0150(14) 1.1260(13) 0.5820(10) 0.049(3) Uani 1 1 d . U . . .
H84 H 0.016728 1.098580 0.613109 0.059 Uiso 1 1 calc R . . . .
C92 C 0.0320(15) 1.2627(14) 0.7338(11) 0.055(6) Uani 1 1 d . U . . .
H92A H 0.061815 1.213916 0.749126 0.066 Uiso 1 1 calc R . . . .
H92B H 0.062534 1.292068 0.740401 0.066 Uiso 1 1 calc R . . . .
C94 C -0.4932(13) 1.1627(11) 0.6485(9) 0.040(5) Uani 1 1 d . U . . .
H94 H -0.496011 1.172154 0.681733 0.048 Uiso 1 1 calc R . . . .
C101 C -0.0699(16) 0.9083(10) 0.8112(16) 0.107(6) Uani 1 1 d D U . . .
H101 H -0.060919 0.903422 0.849731 0.128 Uiso 1 1 calc R . . . .
C103 C 0.0220(14) 1.1496(13) 0.5299(10) 0.048(3) Uani 1 1 d . U . . .
H103 H 0.077480 1.134459 0.524435 0.058 Uiso 1 1 calc R . . . .
C108 C -0.1578(15) 0.9417(13) 0.7967(15) 0.107(6) Uani 1 1 d D U . . .
H10A H -0.191292 0.910792 0.819077 0.128 Uiso 1 1 calc R . . . .
H10B H -0.165623 0.950506 0.757542 0.128 Uiso 1 1 calc R . . . .
C111 C 0.2667(14) 0.0723(12) 0.9731(10) 0.049(5) Uani 1 1 d . U . . .
H111 H 0.289105 0.051415 0.946399 0.059 Uiso 1 1 calc R . . . .
C1 C -0.2510(11) 1.5094(10) 0.6663(7) 0.027(4) Uani 1 1 d . U . . .
H1A H -0.254477 1.559482 0.648912 0.033 Uiso 1 1 calc R . . . .
H1B H -0.220150 1.485921 0.641245 0.033 Uiso 1 1 calc R . . . .
C6AA C -0.0429(14) 1.0253(13) 0.7807(14) 0.109(6) Uani 1 1 d D U . . .
H6AA H -0.032981 1.018763 0.819123 0.131 Uiso 1 1 calc R . . . .
H6AB H -0.009891 1.055439 0.756324 0.131 Uiso 1 1 calc R . . . .
C41 C -0.0216(14) 0.9545(15) 0.7717(16) 0.108(6) Uani 1 1 d D U . . .
H41A H -0.033028 0.961199 0.733552 0.130 Uiso 1 1 calc R . . . .
H41B H 0.035685 0.932844 0.777787 0.130 Uiso 1 1 calc R . . . .
C7AA C -0.1805(13) 1.0111(14) 0.8088(14) 0.109(6) Uani 1 1 d D U . . .
H7AA H -0.237923 1.032497 0.803545 0.130 Uiso 1 1 calc R . . . .
H7AB H -0.167676 1.002996 0.846934 0.130 Uiso 1 1 calc R . . . .
C188 C -0.1314(16) 1.0587(10) 0.7679(14) 0.110(6) Uani 1 1 d D U . . .
H18A H -0.141599 1.064059 0.729838 0.132 Uiso 1 1 calc R . . . .
H18B H -0.146543 1.105028 0.771775 0.132 Uiso 1 1 calc R . . . .

loop_
_atom_site_aniso_label
_atom_site_aniso_U_11
_atom_site_aniso_U_22
_atom_site_aniso_U_33
_atom_site_aniso_U_23
_atom_site_aniso_U_13
_atom_site_aniso_U_12
Au01 0.0200(5) 0.0092(4) 0.0154(4) 0.0004(3) -0.0065(3) -0.0018(3)
Au02 0.0204(5) 0.0132(4) 0.0124(4) 0.0038(3) -0.0082(3) -0.0038(3)
Au03 0.0211(3) 0.0119(3) 0.0166(3) 0.0004(2) -0.0058(2) -0.0038(2)
Au04 0.0213(3) 0.0121(3) 0.0147(3) 0.0015(2) -0.0075(2) -0.0030(2)
Au05 0.0208(3) 0.0102(3) 0.0144(3) 0.0003(2) -0.0076(2) -0.0019(2)
Au06 0.0228(3) 0.0147(3) 0.0144(3) 0.0018(2) -0.0070(3) -0.0038(3)
Au07 0.0238(3) 0.0112(3) 0.0157(3) 0.0016(2) -0.0093(3) -0.0019(2)
Au08 0.0240(3) 0.0183(3) 0.0110(3) 0.0033(3) -0.0093(3) -0.0045(3)
Au09 0.0236(3) 0.0122(3) 0.0158(3) 0.0024(2) -0.0090(3) -0.0031(3)
Au0A 0.0228(3) 0.0203(3) 0.0127(3) 0.0008(3) -0.0080(3) -0.0049(3)
Au0B 0.0226(3) 0.0113(3) 0.0155(3) 0.0020(2) -0.0106(3) -0.0005(2)
Au0C 0.0202(3) 0.0183(3) 0.0151(3) 0.0022(3) -0.0070(2) -0.0058(3)
Au0D 0.0226(3) 0.0192(3) 0.0110(3) 0.0020(3) -0.0071(2) -0.0053(3)
Au0E 0.0287(4) 0.0089(3) 0.0190(3) 0.0019(3) -0.0075(3) -0.0014(3)
Au0F 0.0239(4) 0.0179(3) 0.0166(3) 0.0022(3) -0.0096(3) -0.0024(3)
Au0G 0.0249(3) 0.0173(3) 0.0130(3) 0.0014(3) -0.0097(3) -0.0020(3)
Au0H 0.0279(4) 0.0146(3) 0.0217(4) 0.0015(3) -0.0056(3) -0.0057(3)
Au0I 0.0277(4) 0.0209(3) 0.0152(3) 0.0014(3) -0.0084(3) -0.0023(3)
Au0J 0.0234(4) 0.0283(4) 0.0208(4) 0.0014(3) -0.0087(3) -0.0077(3)
Au0K 0.0308(4) 0.0130(3) 0.0287(4) 0.0009(3) -0.0137(3) -0.0008(3)
Au0L 0.0239(4) 0.0290(4) 0.0222(4) -0.0001(3) -0.0080(3) -0.0057(3)
Au0M 0.0322(4) 0.0158(3) 0.0313(4) 0.0036(3) -0.0046(3) -0.0058(3)
S00N 0.030(2) 0.0192(19) 0.0116(18) 0.0028(15) -0.0087(15) -0.0050(16)
S00O 0.027(2) 0.0152(18) 0.020(2) -0.0016(15) -0.0124(16) -0.0013(15)
S00P 0.024(2) 0.0166(19) 0.0177(19) -0.0006(15) -0.0108(15) -0.0021(15)
S00Q 0.030(2) 0.0168(19) 0.0162(19) 0.0019(15) -0.0093(16) -0.0038(16)
S00R 0.027(2) 0.029(2) 0.018(2) 0.0012(17) -0.0078(16) -0.0111(17)
S00S 0.030(2) 0.0119(18) 0.021(2) 0.0008(15) -0.0165(17) 0.0041(15)
S00T 0.024(2) 0.023(2) 0.0175(19) -0.0012(16) -0.0064(15) -0.0079(16)
S00U 0.028(2) 0.029(2) 0.022(2) -0.0001(18) -0.0099(17) -0.0059(18)
S00V 0.029(2) 0.0170(19) 0.0135(19) 0.0043(15) -0.0119(16) -0.0008(16)
S00W 0.025(2) 0.033(2) 0.025(2) -0.0046(18) -0.0055(17) -0.0054(18)
S00X 0.038(2) 0.0143(19) 0.031(2) 0.0029(17) -0.0082(19) -0.0083(17)
P00Y 0.028(2) 0.0135(19) 0.015(2) 0.0000(16) -0.0075(16) -0.0002(16)
P00Z 0.032(2) 0.017(2) 0.019(2) 0.0018(17) -0.0095(17) -0.0061(17)
P010 0.045(3) 0.0066(18) 0.023(2) 0.0035(16) -0.0062(19) -0.0022(17)
P011 0.033(2) 0.019(2) 0.019(2) 0.0009(17) -0.0101(18) -0.0047(17)
S012 0.042(3) 0.031(3) 0.050(3) 0.012(2) -0.011(2) -0.005(2)
C01A 0.030(4) 0.033(4) 0.026(4) -0.010(4) -0.009(3) -0.005(3)
C01C 0.027(4) 0.037(4) 0.032(4) -0.010(4) -0.001(3) -0.007(3)
C01E 0.016(6) 0.022(7) 0.013(6) -0.002(5) 0.002(5) 0.003(5)
C01H 0.043(8) 0.024(7) 0.040(8) -0.008(6) 0.003(7) 0.006(6)
C01K 0.038(8) 0.036(8) 0.024(7) -0.010(6) -0.007(6) -0.012(6)
C01L 0.032(7) 0.027(7) 0.022(7) -0.015(6) -0.002(6) -0.006(6)
C01N 0.021(7) 0.017(6) 0.019(7) -0.001(5) 0.001(5) -0.005(5)
C01O 0.025(7) 0.025(7) 0.029(7) -0.005(6) -0.003(6) -0.007(6)
C01Q 0.027(4) 0.036(4) 0.030(4) -0.011(4) 0.001(3) -0.008(3)
C01R 0.019(6) 0.025(7) 0.015(7) 0.000(6) 0.003(5) -0.004(5)
C01T 0.042(4) 0.042(4) 0.037(4) -0.016(4) -0.005(4) 0.001(4)
C01U 0.030(4) 0.035(4) 0.029(4) -0.008(4) -0.011(3) -0.009(3)
C01V 0.037(8) 0.030(7) 0.030(8) -0.009(6) -0.002(6) -0.009(6)
C01W 0.031(7) 0.021(7) 0.025(7) 0.000(6) -0.004(6) 0.003(6)
C01X 0.041(4) 0.038(4) 0.036(4) -0.015(4) -0.006(4) -0.002(4)
C01Y 0.027(4) 0.038(4) 0.030(4) -0.011(4) 0.003(3) -0.007(3)
C01Z 0.036(8) 0.041(8) 0.045(9) -0.010(7) 0.002(7) -0.007(7)
C020 0.042(8) 0.028(8) 0.040(8) -0.011(6) 0.004(7) -0.007(6)
C023 0.028(7) 0.028(7) 0.030(8) -0.002(6) -0.013(6) -0.008(6)
C024 0.031(7) 0.032(7) 0.026(7) -0.008(6) -0.001(6) -0.010(6)
C025 0.030(7) 0.021(7) 0.024(7) -0.001(6) 0.002(6) -0.011(6)
C026 0.033(7) 0.034(8) 0.020(7) -0.009(6) -0.004(6) -0.009(6)
C028 0.035(7) 0.027(7) 0.024(7) -0.004(6) -0.007(6) -0.010(6)
C029 0.030(7) 0.027(7) 0.024(7) -0.005(6) 0.002(6) -0.008(6)
C02A 0.046(8) 0.035(8) 0.032(8) -0.007(6) -0.001(7) -0.014(7)
C02C 0.006(6) 0.030(7) 0.023(7) -0.009(6) -0.001(5) -0.002(5)
C02D 0.040(8) 0.017(7) 0.028(7) -0.003(6) 0.003(6) -0.012(6)
C02E 0.031(8) 0.040(8) 0.044(9) -0.007(7) -0.008(7) -0.013(6)
C02F 0.031(4) 0.034(4) 0.027(4) -0.011(4) -0.008(3) -0.004(3)
C02G 0.018(7) 0.031(7) 0.029(7) -0.008(6) -0.005(6) -0.005(6)
C02H 0.027(7) 0.025(7) 0.027(7) -0.007(6) 0.004(6) -0.003(6)
C02I 0.033(8) 0.038(8) 0.044(8) -0.020(7) -0.007(6) -0.005(6)
C02J 0.040(4) 0.047(4) 0.046(4) -0.015(4) -0.009(4) -0.012(4)
C02K 0.034(7) 0.029(7) 0.021(7) -0.007(6) -0.004(6) -0.006(6)
C02L 0.035(8) 0.039(8) 0.031(8) -0.010(6) 0.000(6) -0.016(6)
C02M 0.033(6) 0.017(5) 0.026(5) -0.008(4) 0.004(5) -0.004(4)
C02N 0.026(7) 0.022(7) 0.023(7) 0.003(6) -0.003(6) -0.013(6)
C02Q 0.031(7) 0.040(8) 0.021(7) -0.006(6) -0.003(6) -0.010(6)
C02R 0.040(8) 0.045(8) 0.032(8) -0.015(7) -0.003(7) -0.005(7)
C02S 0.033(4) 0.037(4) 0.031(4) -0.006(4) -0.003(4) -0.010(4)
C02T 0.040(4) 0.039(4) 0.038(4) -0.015(4) -0.004(4) -0.001(4)
C02U 0.040(8) 0.048(9) 0.042(9) -0.005(7) -0.006(7) -0.014(7)
C02W 0.033(6) 0.017(5) 0.027(5) -0.007(4) 0.004(5) -0.002(4)
C02Y 0.027(7) 0.024(7) 0.025(7) -0.007(6) -0.004(6) -0.003(6)
C030 0.034(8) 0.033(8) 0.035(8) -0.007(6) -0.011(6) -0.001(6)
C031 0.022(7) 0.016(6) 0.012(6) 0.003(5) -0.004(5) -0.005(5)
C032 0.039(8) 0.040(8) 0.047(9) -0.003(7) -0.005(7) -0.020(7)
C035 0.027(7) 0.022(7) 0.023(7) -0.009(6) -0.007(6) -0.007(6)
C037 0.041(8) 0.033(8) 0.028(8) -0.003(6) -0.007(6) -0.016(6)
C038 0.033(4) 0.037(4) 0.031(4) -0.008(4) -0.010(4) -0.008(3)
C039 0.026(4) 0.027(4) 0.027(4) -0.001(3) -0.006(3) -0.004(3)
C03A 0.030(7) 0.031(7) 0.028(7) -0.001(6) -0.003(6) -0.015(6)
C03B 0.034(8) 0.044(8) 0.029(8) -0.013(6) -0.011(6) -0.016(6)
C03D 0.033(7) 0.032(8) 0.032(8) -0.011(6) -0.012(6) -0.003(6)
C03E 0.043(4) 0.041(4) 0.037(4) -0.016(4) -0.005(4) 0.001(4)
C03F 0.047(9) 0.032(8) 0.055(9) -0.011(7) -0.007(7) -0.010(7)
C03G 0.034(4) 0.037(4) 0.028(4) -0.009(4) -0.008(4) -0.003(4)
C03H 0.042(8) 0.024(7) 0.032(8) -0.006(6) -0.009(6) 0.000(6)
C03I 0.037(8) 0.044(8) 0.028(8) 0.001(7) -0.006(6) -0.009(7)
C03J 0.040(4) 0.038(4) 0.039(4) -0.016(4) -0.005(4) -0.002(4)
C03K 0.042(8) 0.033(8) 0.028(8) -0.006(6) -0.004(6) -0.011(6)
C03L 0.043(8) 0.034(8) 0.018(7) -0.001(6) -0.004(6) -0.011(6)
C03M 0.042(8) 0.027(7) 0.037(8) -0.007(6) -0.010(7) -0.007(6)
C03P 0.047(8) 0.033(8) 0.028(8) -0.015(6) -0.009(6) -0.006(6)
C03R 0.045(8) 0.036(8) 0.024(7) -0.009(6) -0.010(6) -0.001(6)
C03T 0.039(8) 0.037(8) 0.036(8) -0.009(7) -0.010(7) -0.008(6)
C03U 0.041(9) 0.046(9) 0.053(9) -0.009(7) -0.007(7) -0.008(7)
C03V 0.042(8) 0.032(8) 0.044(9) -0.011(7) -0.007(7) -0.010(6)
C03W 0.034(8) 0.031(8) 0.028(8) -0.003(6) 0.000(6) -0.009(6)
C03X 0.041(4) 0.037(4) 0.036(4) -0.017(4) -0.006(4) -0.002(4)
C042 0.033(7) 0.035(8) 0.022(7) -0.008(6) -0.003(6) -0.013(6)
C043 0.034(4) 0.038(4) 0.032(4) -0.006(4) -0.003(4) -0.009(4)
C046 0.031(7) 0.033(8) 0.030(8) -0.007(6) -0.008(6) -0.006(6)
C047 0.027(7) 0.039(8) 0.041(8) -0.011(7) -0.010(6) -0.014(6)
C04A 0.024(4) 0.023(4) 0.025(4) -0.002(3) -0.008(3) -0.007(3)
C04C 0.041(8) 0.048(9) 0.053(9) -0.012(7) -0.007(7) -0.020(7)
C04D 0.038(8) 0.047(9) 0.044(9) -0.016(7) -0.002(7) -0.002(7)
C04G 0.051(4) 0.035(4) 0.041(4) -0.009(4) -0.001(4) -0.015(4)
C04H 0.058(9) 0.036(8) 0.040(9) -0.010(7) -0.007(7) -0.017(7)
C04I 0.054(9) 0.042(9) 0.040(9) -0.005(7) 0.002(7) -0.019(7)
C04J 0.059(9) 0.045(9) 0.053(9) -0.020(7) -0.012(7) -0.012(7)
C04L 0.029(4) 0.028(4) 0.028(4) -0.001(3) -0.007(3) -0.004(3)
C04M 0.037(8) 0.030(7) 0.033(8) -0.010(6) -0.007(6) -0.007(6)
C04N 0.027(4) 0.023(4) 0.026(4) 0.000(3) -0.007(3) -0.008(3)
C04O 0.055(9) 0.036(8) 0.038(8) -0.016(7) -0.016(7) 0.011(7)
C04P 0.036(4) 0.039(4) 0.030(4) -0.006(4) -0.006(4) -0.011(4)
C37 0.057(9) 0.029(8) 0.035(8) -0.013(6) -0.002(7) -0.017(7)
C04Q 0.048(9) 0.054(9) 0.046(9) -0.018(7) 0.001(7) -0.021(7)
C88 0.075(11) 0.067(11) 0.075(11) -0.033(8) 0.003(8) -0.030(8)
C86 0.090(12) 0.073(12) 0.079(12) -0.019(9) 0.001(9) -0.036(9)
C104 0.084(11) 0.055(10) 0.074(11) -0.015(8) 0.003(8) -0.027(8)
C053 0.071(10) 0.047(9) 0.055(10) -0.018(8) -0.010(8) -0.017(8)
C04S 0.034(4) 0.038(4) 0.030(4) -0.009(4) -0.009(4) -0.005(4)
C04U 0.037(4) 0.041(4) 0.031(4) -0.006(4) -0.005(4) -0.011(4)
C04V 0.039(8) 0.034(8) 0.029(8) -0.006(6) 0.002(6) -0.010(6)
C04Z 0.042(4) 0.046(4) 0.044(4) -0.016(4) -0.011(4) -0.011(4)
C052 0.059(9) 0.053(9) 0.044(9) -0.017(7) -0.010(7) -0.014(7)
C36 0.037(8) 0.031(8) 0.026(7) 0.004(6) -0.010(6) -0.008(6)
C61 0.036(8) 0.030(8) 0.039(8) -0.004(6) -0.006(7) -0.004(6)
C62 0.050(9) 0.027(8) 0.031(8) -0.001(6) -0.013(7) -0.007(7)
C65 0.058(10) 0.058(10) 0.054(10) -0.011(8) -0.002(8) -0.021(8)
C66 0.051(4) 0.036(4) 0.041(4) -0.010(4) 0.000(4) -0.014(4)
B70 0.064(16) 0.015(10) 0.019(11) 0.007(8) -0.001(10) -0.011(10)
C71 0.046(9) 0.041(8) 0.046(9) -0.010(7) -0.001(7) -0.017(7)
C72 0.053(4) 0.039(4) 0.043(4) -0.009(4) 0.001(4) -0.012(4)
C74 0.051(9) 0.048(9) 0.045(9) -0.009(7) 0.005(7) -0.013(7)
C83 0.052(9) 0.052(9) 0.053(10) -0.008(7) 0.004(8) -0.016(7)
C90 0.056(4) 0.039(4) 0.043(4) -0.009(4) 0.001(4) -0.014(4)
C91 0.050(9) 0.031(8) 0.051(9) -0.006(7) 0.000(7) -0.016(7)
C99 0.056(4) 0.039(4) 0.044(4) -0.009(4) 0.003(4) -0.012(4)
C27 0.029(4) 0.040(4) 0.032(4) -0.013(4) -0.002(3) -0.005(4)
C29 0.034(8) 0.033(8) 0.028(8) -0.012(6) -0.006(6) 0.002(6)
C32 0.029(4) 0.024(4) 0.027(4) -0.002(3) -0.006(3) -0.007(3)
C33 0.030(7) 0.024(7) 0.035(8) -0.004(6) 0.001(6) -0.010(6)
C34 0.056(9) 0.038(8) 0.048(9) -0.023(7) -0.008(7) -0.010(7)
C35 0.034(4) 0.037(4) 0.030(4) -0.006(4) -0.004(4) -0.011(4)
C2AA 0.036(4) 0.040(4) 0.032(4) -0.006(4) -0.004(4) -0.010(4)
C38 0.028(4) 0.039(4) 0.032(4) -0.012(4) -0.003(3) -0.005(4)
C42 0.049(9) 0.050(9) 0.047(9) -0.017(7) -0.019(7) -0.013(7)
C43 0.028(4) 0.040(4) 0.032(4) -0.012(4) 0.002(3) -0.007(4)
C46 0.050(9) 0.044(9) 0.045(9) -0.011(7) -0.002(7) -0.020(7)
C51 0.041(8) 0.050(9) 0.036(8) -0.005(7) -0.005(7) -0.013(7)
C53 0.038(8) 0.049(9) 0.042(9) -0.008(7) -0.006(7) -0.010(7)
C54 0.031(4) 0.026(4) 0.028(4) -0.002(3) -0.006(3) -0.004(3)
C58 0.038(8) 0.030(8) 0.029(8) 0.001(6) -0.006(6) -0.005(6)
C3AA 0.056(9) 0.034(8) 0.044(9) -0.006(7) -0.006(7) -0.013(7)
C0AA 0.054(9) 0.054(10) 0.053(10) -0.018(8) 0.001(8) 0.001(7)
C67 0.057(9) 0.059(10) 0.049(9) -0.016(8) -0.021(7) -0.015(8)
C69 0.069(10) 0.060(10) 0.063(11) -0.013(8) -0.003(8) -0.024(8)
C70 0.048(9) 0.042(9) 0.043(9) -0.010(7) -0.003(7) 0.000(7)
C1AA 0.073(11) 0.072(11) 0.075(11) -0.030(9) -0.007(8) -0.007(8)
C4AA 0.064(10) 0.052(10) 0.054(10) -0.014(8) -0.007(8) -0.016(8)
C5AA 0.054(4) 0.037(4) 0.042(4) -0.010(4) -0.001(4) -0.015(4)
C75 0.045(4) 0.050(4) 0.046(4) -0.016(4) -0.011(4) -0.008(4)
C77 0.057(9) 0.044(9) 0.046(9) -0.009(7) -0.011(7) -0.017(7)
C79 0.051(9) 0.055(10) 0.056(10) -0.012(8) 0.001(8) -0.017(8)
C80 0.043(4) 0.050(4) 0.047(4) -0.016(4) -0.010(4) -0.011(4)
C84 0.046(4) 0.053(4) 0.049(4) -0.016(4) -0.011(4) -0.008(4)
C92 0.055(10) 0.057(10) 0.060(10) -0.025(8) -0.014(8) -0.012(7)
C94 0.049(9) 0.038(8) 0.030(8) -0.006(7) 0.005(7) -0.016(7)
C101 0.105(7) 0.101(7) 0.112(7) -0.030(5) -0.004(5) -0.029(5)
C103 0.044(4) 0.052(4) 0.049(4) -0.015(4) -0.010(4) -0.010(4)
C108 0.106(7) 0.102(7) 0.111(7) -0.031(5) -0.004(5) -0.028(5)
C111 0.055(9) 0.040(9) 0.048(9) -0.020(7) 0.001(7) 0.001(7)
C1 0.036(7) 0.036(8) 0.011(6) -0.014(6) -0.002(6) -0.001(6)
C6AA 0.107(7) 0.103(7) 0.113(7) -0.031(5) -0.004(5) -0.027(5)
C41 0.106(7) 0.102(7) 0.113(7) -0.030(5) -0.003(5) -0.028(5)
C7AA 0.107(7) 0.103(7) 0.112(7) -0.031(5) -0.004(5) -0.028(5)
C188 0.108(7) 0.104(7) 0.113(7) -0.031(5) -0.003(5) -0.027(5)

loop_
_atom_type_symbol
_atom_type_description
_atom_type_scat_dispersion_real
_atom_type_scat_dispersion_imag
_atom_type_scat_source
C C 0.0181 0.0091 'International Tables Vol C Tables 4.2.6.8 and 6.1.1.4'
H H 0.0000 0.0000 'International Tables Vol C Tables 4.2.6.8 and 6.1.1.4'
Au Au -4.4197 7.2980 'International Tables Vol C Tables 4.2.6.8 and 6.1.1.4'
B B 0.0090 0.0039 'International Tables Vol C Tables 4.2.6.8 and 6.1.1.4'
P P 0.2955 0.4335 'International Tables Vol C Tables 4.2.6.8 and 6.1.1.4'
S S 0.3331 0.5567 'International Tables Vol C Tables 4.2.6.8 and 6.1.1.4'

loop_
_geom_angle_atom_site_label_1
_geom_angle_atom_site_label_2
_geom_angle_atom_site_label_3
_geom_angle
_geom_angle_site_symmetry_1
_geom_angle_site_symmetry_3
_geom_angle_publ_flag
Au03 Au01 Au03 180.00(3) 2_567 . ?
Au03 Au01 Au04 119.129(18) . . ?
Au03 Au01 Au04 60.871(18) . 2_567 ?
Au03 Au01 Au04 60.869(18) 2_567 . ?
Au03 Au01 Au04 119.130(18) 2_567 2_567 ?
Au03 Au01 Au07 94.087(18) 2_567 . ?
Au03 Au01 Au07 94.089(18) . 2_567 ?
Au03 Au01 Au07 85.913(17) 2_567 2_567 ?
Au03 Au01 Au07 85.911(17) . . ?
Au03 Au01 Au09 117.594(18) . 2_567 ?
Au03 Au01 Au09 62.407(18) 2_567 2_567 ?
Au03 Au01 Au09 62.406(18) . . ?
Au03 Au01 Au09 117.594(18) 2_567 . ?
Au04 Au01 Au04 180.0 . 2_567 ?
Au04 Au01 Au07 115.558(16) . 2_567 ?
Au04 Au01 Au07 64.442(16) 2_567 2_567 ?
Au04 Au01 Au07 64.442(16) . . ?
Au04 Au01 Au07 115.557(16) 2_567 . ?
Au04 Au01 Au09 128.524(16) . . ?
Au04 Au01 Au09 51.475(16) 2_567 . ?
Au04 Au01 Au09 128.525(16) 2_567 2_567 ?
Au04 Au01 Au09 51.475(16) . 2_567 ?
Au05 Au01 Au03 119.876(18) . 2_567 ?
Au05 Au01 Au03 60.123(18) 2_567 2_567 ?
Au05 Au01 Au03 119.878(18) 2_567 . ?
Au05 Au01 Au03 60.123(18) . . ?
Au05 Au01 Au04 120.971(18) 2_567 . ?
Au05 Au01 Au04 120.972(18) . 2_567 ?
Au05 Au01 Au04 59.029(18) . . ?
Au05 Au01 Au04 59.029(18) 2_567 2_567 ?
Au05 Au01 Au05 179.999(15) . 2_567 ?
Au05 Au01 Au07 58.705(17) 2_567 2_567 ?
Au05 Au01 Au07 121.295(17) . 2_567 ?
Au05 Au01 Au07 121.294(17) 2_567 . ?
Au05 Au01 Au07 58.706(17) . . ?
Au05 Au01 Au09 81.708(18) . 2_567 ?
Au05 Au01 Au09 81.710(18) 2_567 . ?
Au05 Au01 Au09 98.291(18) . . ?
Au05 Au01 Au09 98.291(18) 2_567 2_567 ?
Au07 Au01 Au07 180.0 2_567 . ?
Au09 Au01 Au07 64.453(16) . . ?
Au09 Au01 Au07 64.454(16) 2_567 2_567 ?
Au09 Au01 Au07 115.546(16) 2_567 . ?
Au09 Au01 Au07 115.547(16) . 2_567 ?
Au09 Au01 Au09 180.0 . 2_567 ?
Au0B Au01 Au03 60.616(19) . . ?
Au0B Au01 Au03 119.385(19) 2_567 . ?
Au0B Au01 Au03 119.385(19) . 2_567 ?
Au0B Au01 Au03 60.614(19) 2_567 2_567 ?
Au0B Au01 Au04 88.980(18) 2_567 2_567 ?
Au0B Au01 Au04 91.019(18) 2_567 . ?
Au0B Au01 Au04 91.022(18) . 2_567 ?
Au0B Au01 Au04 88.979(18) . . ?
Au0B Au01 Au05 61.430(18) 2_567 2_567 ?
Au0B Au01 Au05 118.570(18) 2_567 . ?
Au0B Au01 Au05 118.571(18) . 2_567 ?
Au0B Au01 Au05 61.429(18) . . ?
Au0B Au01 Au07 119.968(18) . . ?
Au0B Au01 Au07 60.033(18) . 2_567 ?
Au0B Au01 Au07 60.032(18) 2_567 . ?
Au0B Au01 Au07 119.967(18) 2_567 2_567 ?
Au0B Au01 Au09 57.974(19) 2_567 . ?
Au0B Au01 Au09 122.026(19) 2_567 2_567 ?
Au0B Au01 Au09 57.973(19) . 2_567 ?
Au0B Au01 Au09 122.027(19) . . ?
Au0B Au01 Au0B 180.00(2) 2_567 . ?
Au06 Au02 Au06 180.0 . 2_486 ?
Au06 Au02 Au0A 81.187(18) 2_486 2_486 ?
Au06 Au02 Au0A 98.814(18) 2_486 . ?
Au06 Au02 Au0A 81.185(18) . . ?
Au06 Au02 Au0A 98.814(18) . 2_486 ?
Au06 Au02 Au0C 60.67(2) . . ?
Au06 Au02 Au0C 119.33(2) . 2_486 ?
Au06 Au02 Au0C 60.67(2) 2_486 2_486 ?
Au06 Au02 Au0C 119.33(2) 2_486 . ?
Au06 Au02 Au0D 120.863(18) . . ?
Au06 Au02 Au0D 59.137(18) . 2_486 ?
Au06 Au02 Au0D 59.138(18) 2_486 . ?
Au06 Au02 Au0D 120.862(18) 2_486 2_486 ?
Au06 Au02 Au0G 59.906(17) . 2_486 ?
Au06 Au02 Au0G 120.094(17) . . ?
Au06 Au02 Au0G 120.093(17) 2_486 2_486 ?
Au06 Au02 Au0G 59.906(18) 2_486 . ?
Au08 Au02 Au06 61.244(19) . . ?
Au08 Au02 Au06 118.76(2) . 2_486 ?
Au08 Au02 Au06 61.243(19) 2_486 2_486 ?
Au08 Au02 Au06 118.757(19) 2_486 . ?
Au08 Au02 Au08 180.0 2_486 . ?
Au08 Au02 Au0A 121.191(18) . 2_486 ?
Au08 Au02 Au0A 58.809(18) 2_486 2_486 ?
Au08 Au02 Au0A 58.810(18) . . ?
Au08 Au02 Au0A 121.190(18) 2_486 . ?
Au08 Au02 Au0C 119.798(19) 2_486 . ?
Au08 Au02 Au0C 119.798(19) . 2_486 ?
Au08 Au02 Au0C 60.202(19) 2_486 2_486 ?
Au08 Au02 Au0C 60.202(19) . . ?
Au08 Au02 Au0D 89.841(19) 2_486 . ?
Au08 Au02 Au0D 90.158(19) . . ?
Au08 Au02 Au0D 89.844(19) . 2_486 ?
Au08 Au02 Au0D 90.157(19) 2_486 2_486 ?
Au08 Au02 Au0G 58.980(18) . . ?
Au08 Au02 Au0G 121.020(18) 2_486 . ?
Au08 Au02 Au0G 58.980(18) 2_486 2_486 ?
Au08 Au02 Au0G 121.021(18) . 2_486 ?
Au0A Au02 Au0A 180.0 . 2_486 ?
Au0A Au02 Au0G 114.384(17) 2_486 . ?
Au0A Au02 Au0G 65.618(17) . . ?
Au0A Au02 Au0G 114.383(17) . 2_486 ?
Au0A Au02 Au0G 65.615(17) 2_486 2_486 ?
Au0C Au02 Au0A 62.028(18) . 2_486 ?
Au0C Au02 Au0A 62.028(18) 2_486 . ?
Au0C Au02 Au0A 117.972(18) . . ?
Au0C Au02 Au0A 117.972(18) 2_486 2_486 ?
Au0C Au02 Au0C 180.00(2) 2_486 . ?
Au0C Au02 Au0D 60.199(19) . . ?
Au0C Au02 Au0D 119.802(19) . 2_486 ?
Au0C Au02 Au0D 60.199(19) 2_486 2_486 ?
Au0C Au02 Au0D 119.801(19) 2_486 . ?
Au0C Au02 Au0G 87.765(18) 2_486 . ?
Au0C Au02 Au0G 87.765(18) . 2_486 ?
Au0C Au02 Au0G 92.234(18) . . ?
Au0C Au02 Au0G 92.235(18) 2_486 2_486 ?
Au0D Au02 Au0A 128.793(17) . . ?
Au0D Au02 Au0A 51.208(17) . 2_486 ?
Au0D Au02 Au0A 128.790(17) 2_486 2_486 ?
Au0D Au02 Au0A 51.208(17) 2_486 . ?
Au0D Au02 Au0D 179.999(15) . 2_486 ?
Au0D Au02 Au0G 63.432(17) . . ?
Au0D Au02 Au0G 116.568(17) . 2_486 ?
Au0D Au02 Au0G 116.569(17) 2_486 . ?
Au0D Au02 Au0G 63.431(17) 2_486 2_486 ?
Au0G Au02 Au0G 180.00(2) 2_486 . ?
Au01 Au03 Au04 63.045(19) . 2_567 ?
Au01 Au03 Au09 65.213(19) . . ?
Au01 Au03 Au0H 116.39(2) . . ?
Au04 Au03 Au09 52.74(2) 2_567 . ?
Au04 Au03 Au0H 58.40(2) 2_567 . ?
Au05 Au03 Au01 59.743(19) . . ?
Au05 Au03 Au04 122.77(3) . 2_567 ?
Au05 Au03 Au09 99.87(3) . . ?
Au05 Au03 Au0H 156.52(3) . . ?
Au09 Au03 Au0H 61.02(2) . . ?
Au0B Au03 Au01 58.420(19) . . ?
Au0B Au03 Au04 91.07(3) . 2_567 ?
Au0B Au03 Au05 60.55(2) . . ?
Au0B Au03 Au09 122.63(3) . . ?
Au0B Au03 Au0H 140.06(3) . . ?
S00T Au03 Au01 157.98(10) . . ?
S00T Au03 Au04 104.46(10) . 2_567 ?
S00T Au03 Au05 128.62(10) . . ?
S00T Au03 Au09 92.77(10) . . ?
S00T Au03 Au0B 143.04(10) . . ?
S00T Au03 Au0H 46.50(10) . . ?
Au01 Au04 Au07 62.315(16) . . ?
Au01 Au04 Au0H 116.19(2) . 2_567 ?
Au03 Au04 Au01 56.084(17) 2_567 . ?
Au03 Au04 Au07 90.18(2) 2_567 . ?
Au03 Au04 Au0H 65.11(2) 2_567 2_567 ?
Au05 Au04 Au01 56.675(17) . . ?
Au05 Au04 Au03 112.74(3) . 2_567 ?
Au05 Au04 Au07 57.33(2) . . ?
Au05 Au04 Au0H 157.49(3) . 2_567 ?
Au09 Au04 Au01 68.113(19) 2_567 . ?
Au09 Au04 Au03 67.15(2) 2_567 2_567 ?
Au09 Au04 Au05 89.94(3) 2_567 . ?
Au09 Au04 Au07 129.92(3) 2_567 . ?
Au09 Au04 Au0E 60.07(2) 2_567 . ?
Au09 Au04 Au0H 68.30(2) 2_567 2_567 ?
Au0E Au04 Au01 97.46(2) . . ?
Au0E Au04 Au03 126.93(3) . 2_567 ?
Au0E Au04 Au05 63.79(2) . . ?
Au0E Au04 Au07 119.20(3) . . ?
Au0E Au04 Au0H 98.72(3) . 2_567 ?
Au0H Au04 Au07 142.08(3) 2_567 . ?
S00P Au04 Au01 96.93(10) . . ?
S00P Au04 Au03 88.35(10) . 2_567 ?
S00P Au04 Au05 97.97(10) . . ?
S00P Au04 Au07 43.71(10) . . ?
S00P Au04 Au09 155.40(10) . 2_567 ?
S00P Au04 Au0E 143.85(10) . . ?
S00P Au04 Au0H 104.28(10) . 2_567 ?
Au01 Au05 Au03 60.134(19) . . ?
Au01 Au05 Au04 64.296(19) . . ?
Au01 Au05 Au07 69.494(19) . . ?
Au01 Au05 Au0B 58.224(18) . . ?
Au01 Au05 Au0E 97.79(2) . . ?
Au03 Au05 Au04 124.41(3) . . ?
Au03 Au05 Au07 91.78(2) . . ?
Au03 Au05 Au0B 59.56(2) . . ?
Au03 Au05 Au0E 129.35(3) . . ?
Au04 Au05 Au07 70.06(2) . . ?
Au04 Au05 Au0E 56.65(2) . . ?
Au0B Au05 Au04 90.22(3) . . ?
Au0B Au05 Au07 127.52(3) . . ?
Au0B Au05 Au0E 70.01(2) . . ?
Au0E Au05 Au07 124.58(3) . . ?
P00Y Au05 Au01 165.44(11) . . ?
P00Y Au05 Au03 106.44(11) . . ?
P00Y Au05 Au04 129.00(11) . . ?
P00Y Au05 Au07 107.50(10) . . ?
P00Y Au05 Au0B 121.81(10) . . ?
P00Y Au05 Au0E 95.45(10) . . ?
Au02 Au06 Au08 58.352(19) . . ?
Au02 Au06 Au0C 59.682(19) . . ?
Au02 Au06 Au0D 64.997(19) . 2_486 ?
Au02 Au06 Au0F 98.03(2) . . ?
Au02 Au06 Au0G 68.569(19) . 2_486 ?
Au08 Au06 Au0C 58.93(2) . . ?
Au08 Au06 Au0D 91.63(3) . 2_486 ?
Au08 Au06 Au0F 71.34(2) . . ?
Au08 Au06 Au0G 126.78(3) . 2_486 ?
Au0C Au06 Au0D 124.67(3) . 2_486 ?
Au0C Au06 Au0F 130.14(3) . . ?
Au0C Au06 Au0G 92.04(3) . 2_486 ?
Au0D Au06 Au0F 56.22(2) 2_486 . ?
Au0D Au06 Au0G 68.27(2) 2_486 2_486 ?
Au0F Au06 Au0G 122.56(3) . 2_486 ?
P00Z Au06 Au02 166.35(11) . . ?
P00Z Au06 Au08 125.78(11) . . ?
P00Z Au06 Au0C 109.81(12) . . ?
P00Z Au06 Au0D 124.93(12) . 2_486 ?
P00Z Au06 Au0F 95.54(11) . . ?
P00Z Au06 Au0G 105.00(11) . 2_486 ?
Au01 Au07 Au04 53.243(14) . . ?
Au05 Au07 Au01 51.800(16) . . ?
Au05 Au07 Au04 52.603(19) . . ?
Au05 Au07 Au0B 101.99(3) . 2_567 ?
Au0B Au07 Au01 50.313(15) 2_567 . ?
Au0B Au07 Au04 78.57(2) 2_567 . ?
S00O Au07 Au01 90.80(10) . . ?
S00O Au07 Au04 138.26(10) . . ?
S00O Au07 Au05 89.88(10) . . ?
S00O Au07 Au0B 94.79(10) . 2_567 ?
S00P Au07 Au01 89.99(9) . . ?
S00P Au07 Au04 45.02(9) . . ?
S00P Au07 Au05 94.67(10) . . ?
S00P Au07 Au0B 81.75(10) . 2_567 ?
S00P Au07 S00O 174.77(14) . . ?
Au02 Au08 Au06 60.403(19) . . ?
Au02 Au08 Au0A 68.37(2) . . ?
Au02 Au08 Au0C 60.965(19) . . ?
Au02 Au08 Au0F 90.31(2) . . ?
Au02 Au08 Au0G 70.230(19) . . ?
Au06 Au08 Au0A 85.48(3) . . ?
Au06 Au08 Au0F 56.64(2) . . ?
Au06 Au08 Au0G 130.47(3) . . ?
Au0A Au08 Au0F 50.63(2) . . ?
Au0A Au08 Au0G 72.61(2) . . ?
Au0C Au08 Au06 60.64(2) . . ?
Au0C Au08 Au0A 128.05(3) . . ?
Au0C Au08 Au0F 117.19(3) . . ?
Au0C Au08 Au0G 99.34(3) . . ?
Au0G Au08 Au0F 123.08(3) . . ?
S00V Au08 Au02 166.97(10) . . ?
S00V Au08 Au06 125.46(11) . . ?
S00V Au08 Au0A 99.57(10) . . ?
S00V Au08 Au0C 131.78(10) . . ?
S00V Au08 Au0F 85.23(11) . . ?
S00V Au08 Au0G 102.09(10) . . ?
Au01 Au09 Au0H 105.27(2) . . ?
Au03 Au09 Au01 52.382(16) . . ?
Au03 Au09 Au0H 60.62(2) . . ?
Au03 Au09 Au0M 121.06(3) . . ?
Au04 Au09 Au01 60.412(18) 2_567 . ?
Au04 Au09 Au03 60.11(2) 2_567 . ?
Au04 Au09 Au0B 91.52(3) 2_567 2_567 ?
Au04 Au09 Au0E 61.18(2) 2_567 2_567 ?
Au04 Au09 Au0H 60.34(2) 2_567 . ?
Au04 Au09 Au0K 125.64(3) 2_567 . ?
Au04 Au09 Au0M 88.12(3) 2_567 . ?
Au0B Au09 Au01 52.693(17) 2_567 . ?
Au0B Au09 Au03 104.33(3) 2_567 . ?
Au0B Au09 Au0H 151.70(3) 2_567 . ?
Au0B Au09 Au0K 70.09(2) 2_567 . ?
Au0B Au09 Au0M 126.45(3) 2_567 . ?
Au0E Au09 Au01 93.51(2) 2_567 . ?
Au0E Au09 Au03 121.03(3) 2_567 . ?
Au0E Au09 Au0B 72.10(3) 2_567 2_567 ?
Au0E Au09 Au0H 94.55(3) 2_567 . ?
Au0E Au09 Au0K 64.49(2) 2_567 . ?
Au0E Au09 Au0M 61.22(2) 2_567 . ?
Au0K Au09 Au01 122.75(3) . . ?
Au0K Au09 Au03 171.22(3) . . ?
Au0K Au09 Au0H 127.36(3) . . ?
Au0K Au09 Au0M 67.23(2) . . ?
Au0M Au09 Au01 147.38(3) . . ?
Au0M Au09 Au0H 60.54(2) . . ?
S00O Au09 Au01 92.03(10) . . ?
S00O Au09 Au03 76.38(9) . . ?
S00O Au09 Au04 136.42(10) . 2_567 ?
S00O Au09 Au0B 97.16(10) . 2_567 ?
S00O Au09 Au0E 160.92(10) . 2_567 ?
S00O Au09 Au0H 101.58(10) . . ?
S00O Au09 Au0K 97.29(9) . . ?
S00O Au09 Au0M 118.72(10) . . ?
Au02 Au0A Au0J 107.52(2) . 2_486 ?
Au02 Au0A Au0L 147.40(3) . . ?
Au08 Au0A Au02 52.825(16) . . ?
Au08 Au0A Au0C 104.75(3) . 2_486 ?
Au08 Au0A Au0I 69.73(2) . . ?
Au08 Au0A Au0J 152.49(3) . 2_486 ?
Au08 Au0A Au0L 125.15(3) . . ?
Au0C Au0A Au02 52.703(16) 2_486 . ?
Au0C Au0A Au0I 171.32(3) 2_486 . ?
Au0C Au0A Au0J 63.28(2) 2_486 2_486 ?
Au0C Au0A Au0L 122.08(3) 2_486 . ?
Au0D Au0A Au02 61.872(19) 2_486 . ?
Au0D Au0A Au08 93.11(3) 2_486 . ?
Au0D Au0A Au0C 60.48(2) 2_486 2_486 ?
Au0D Au0A Au0F 61.31(2) 2_486 . ?
Au0D Au0A Au0I 125.39(3) 2_486 . ?
Au0D Au0A Au0J 59.39(2) 2_486 2_486 ?
Au0D Au0A Au0L 87.16(3) 2_486 . ?
Au0F Au0A Au02 94.56(2) . . ?
Au0F Au0A Au08 73.22(3) . . ?
Au0F Au0A Au0C 121.53(3) . 2_486 ?
Au0F Au0A Au0I 64.10(2) . . ?
Au0F Au0A Au0J 91.66(3) . 2_486 ?
Au0F Au0A Au0L 59.19(2) . . ?
Au0I Au0A Au02 122.50(2) . . ?
Au0I Au0A Au0J 124.65(3) . 2_486 ?
Au0I Au0A Au0L 66.14(2) . . ?
Au0L Au0A Au0J 58.88(2) . 2_486 ?
S00N Au0A Au02 92.00(10) . . ?
S00N Au0A Au08 93.87(10) . . ?
S00N Au0A Au0C 79.34(9) . 2_486 ?
S00N Au0A Au0D 139.67(9) . 2_486 ?
S00N Au0A Au0F 157.31(10) . . ?
S00N Au0A Au0I 94.15(9) . . ?
S00N Au0A Au0J 107.01(10) . 2_486 ?
S00N Au0A Au0L 119.78(10) . . ?
Au01 Au0B Au03 60.964(19) . . ?
Au01 Au0B Au05 60.347(18) . . ?
Au01 Au0B Au07 69.654(19) . 2_567 ?
Au01 Au0B Au09 69.33(2) . 2_567 ?
Au01 Au0B Au0E 91.21(2) . . ?
Au03 Au0B Au05 59.88(2) . . ?
Au03 Au0B Au07 100.07(3) . 2_567 ?
Au03 Au0B Au09 129.03(3) . 2_567 ?
Au03 Au0B Au0E 116.97(3) . . ?
Au05 Au0B Au07 129.80(3) . 2_567 ?
Au05 Au0B Au09 86.84(3) . 2_567 ?
Au05 Au0B Au0E 57.25(2) . . ?
Au07 Au0B Au0E 122.80(3) 2_567 . ?
Au09 Au0B Au07 71.25(2) 2_567 2_567 ?
Au09 Au0B Au0E 51.65(2) 2_567 . ?
S00S Au0B Au01 166.35(11) 2_567 . ?
S00S Au0B Au03 131.68(11) 2_567 . ?
S00S Au0B Au05 127.88(10) 2_567 . ?
S00S Au0B Au07 100.43(10) 2_567 2_567 ?
S00S Au0B Au09 98.97(11) 2_567 2_567 ?
S00S Au0B Au0E 86.46(10) 2_567 . ?
Au02 Au0C Au06 59.645(19) . . ?
Au02 Au0C Au0A 65.268(18) . 2_486 ?
Au02 Au0C Au0D 64.350(19) . . ?
Au02 Au0C Au0J 116.09(2) . . ?
Au06 Au0C Au0A 100.28(3) . 2_486 ?
Au06 Au0C Au0D 123.99(3) . . ?
Au06 Au0C Au0J 157.59(3) . . ?
Au08 Au0C Au02 58.834(18) . . ?
Au08 Au0C Au06 60.43(2) . . ?
Au08 Au0C Au0A 123.03(3) . 2_486 ?
Au08 Au0C Au0D 91.82(3) . . ?
Au08 Au0C Au0J 139.02(3) . . ?
Au0A Au0C Au0J 61.12(2) 2_486 . ?
Au0D Au0C Au0A 53.03(2) . 2_486 ?
Au0D Au0C Au0J 56.67(2) . . ?
S00R Au0C Au02 156.01(11) . . ?
S00R Au0C Au06 131.65(12) . . ?
S00R Au0C Au08 143.66(10) . . ?
S00R Au0C Au0A 90.84(10) . 2_486 ?
S00R Au0C Au0D 100.26(11) . . ?
S00R Au0C Au0J 44.02(11) . . ?
Au02 Au0D Au0G 62.101(17) . . ?
Au06 Au0D Au02 55.868(18) 2_486 . ?
Au06 Au0D Au0C 111.31(3) 2_486 . ?
Au06 Au0D Au0G 58.55(2) 2_486 . ?
Au06 Au0D Au0J 156.80(3) 2_486 . ?
Au0A Au0D Au02 66.92(2) 2_486 . ?
Au0A Au0D Au06 88.36(3) 2_486 2_486 ?
Au0A Au0D Au0C 66.49(2) 2_486 . ?
Au0A Au0D Au0F 59.88(2) 2_486 2_486 ?
Au0A Au0D Au0G 128.67(3) 2_486 . ?
Au0A Au0D Au0J 70.09(2) 2_486 . ?
Au0C Au0D Au02 55.451(18) . . ?
Au0C Au0D Au0G 88.84(2) . . ?
Au0C Au0D Au0J 68.61(2) . . ?
Au0F Au0D Au02 96.78(2) 2_486 . ?
Au0F Au0D Au06 63.49(2) 2_486 2_486 ?
Au0F Au0D Au0C 126.08(3) 2_486 . ?
Au0F Au0D Au0G 120.19(3) 2_486 . ?
Au0F Au0D Au0J 97.10(3) 2_486 . ?
Au0J Au0D Au02 118.89(3) . . ?
Au0J Au0D Au0G 142.66(3) . . ?
S00Q Au0D Au02 102.55(11) . . ?
S00Q Au0D Au06 95.66(10) . 2_486 ?
S00Q Au0D Au0A 163.84(10) . 2_486 ?
S00Q Au0D Au0C 97.55(10) . . ?
S00Q Au0D Au0F 135.59(10) . 2_486 ?
S00Q Au0D Au0G 44.47(10) . . ?
S00Q Au0D Au0J 107.43(10) . . ?
Au04 Au0E Au05 59.55(2) . . ?
Au04 Au0E Au0B 82.00(2) . . ?
Au04 Au0E Au0K 121.57(3) . 2_567 ?
Au04 Au0E Au0M 89.50(3) . 2_567 ?
Au05 Au0E Au0B 52.738(19) . . ?
Au05 Au0E Au0K 116.60(3) . 2_567 ?
Au05 Au0E Au0M 147.11(3) . 2_567 ?
Au09 Au0E Au04 58.75(2) 2_567 . ?
Au09 Au0E Au05 86.85(2) 2_567 . ?
Au09 Au0E Au0B 56.25(2) 2_567 . ?
Au09 Au0E Au0K 62.86(2) 2_567 2_567 ?
Au09 Au0E Au0M 65.96(3) 2_567 2_567 ?
Au0K Au0E Au0B 64.36(2) 2_567 . ?
Au0M Au0E Au0B 116.71(3) 2_567 . ?
Au0M Au0E Au0K 68.26(3) 2_567 2_567 ?
P010 Au0E Au04 129.05(12) . . ?
P010 Au0E Au05 101.49(11) . . ?
P010 Au0E Au09 170.77(11) . 2_567 ?
P010 Au0E Au0B 126.23(12) . . ?
P010 Au0E Au0K 109.28(11) . 2_567 ?
P010 Au0E Au0M 107.28(11) . 2_567 ?
Au06 Au0F Au08 52.02(2) . . ?
Au06 Au0F Au0I 115.51(3) . . ?
Au0A Au0F Au06 86.04(3) . . ?
Au0A Au0F Au08 56.14(2) . . ?
Au0A Au0F Au0D 58.81(2) . 2_486 ?
Au0A Au0F Au0I 63.74(2) . . ?
Au0A Au0F Au0L 68.38(3) . . ?
Au0D Au0F Au06 60.30(2) 2_486 . ?
Au0D Au0F Au08 82.79(2) 2_486 . ?
Au0D Au0F Au0I 122.53(3) 2_486 . ?
Au0D Au0F Au0L 90.94(3) 2_486 . ?
Au0I Au0F Au08 64.08(2) . . ?
Au0L Au0F Au06 149.22(3) . . ?
Au0L Au0F Au08 118.30(3) . . ?
Au0L Au0F Au0I 69.01(2) . . ?
P011 Au0F Au06 102.39(11) . . ?
P011 Au0F Au08 125.13(12) . . ?
P011 Au0F Au0A 169.85(11) . . ?
P011 Au0F Au0D 130.36(11) . 2_486 ?
P011 Au0F Au0I 107.03(11) . . ?
P011 Au0F Au0L 105.04(11) . . ?
Au02 Au0G Au0D 54.467(16) . . ?
Au06 Au0G Au02 51.524(16) 2_486 . ?
Au06 Au0G Au0D 53.181(19) 2_486 . ?
Au08 Au0G Au02 50.791(16) . . ?
Au08 Au0G Au06 102.22(3) . 2_486 ?
Au08 Au0G Au0D 79.89(2) . . ?
S00N Au0G Au02 90.65(10) . . ?
S00N Au0G Au06 90.31(10) . 2_486 ?
S00N Au0G Au08 93.75(10) . . ?
S00N Au0G Au0D 139.54(10) . . ?
S00N Au0G S00Q 172.33(15) . . ?
S00Q Au0G Au02 96.47(10) . . ?
S00Q Au0G Au06 91.89(10) . 2_486 ?
S00Q Au0G Au08 92.97(10) . . ?
S00Q Au0G Au0D 45.71(10) . . ?
Au03 Au0H Au09 58.36(2) . . ?
Au03 Au0H Au0M 116.85(3) . . ?
Au04 Au0H Au03 56.49(2) 2_567 . ?
Au04 Au0H Au09 51.35(2) 2_567 . ?
Au04 Au0H Au0M 81.95(3) 2_567 . ?
Au0M Au0H Au09 58.58(2) . . ?
S00T Au0H Au03 48.34(10) . . ?
S00T Au0H Au04 104.40(10) . 2_567 ?
S00T Au0H Au09 91.96(10) . . ?
S00T Au0H Au0M 137.08(10) . . ?
S00T Au0H S00X 173.46(16) . . ?
S00X Au0H Au03 137.44(12) . . ?
S00X Au0H Au04 81.05(12) . 2_567 ?
S00X Au0H Au09 94.31(12) . . ?
S00X Au0H Au0M 46.50(11) . . ?
Au0A Au0I Au0F 52.15(2) . . ?
S00U Au0I Au0A 90.28(11) . . ?
S00U Au0I Au0F 94.51(11) . . ?
S00U Au0I S00V 172.50(15) . . ?
S00V Au0I Au0A 96.11(10) . . ?
S00V Au0I Au0F 92.51(10) . . ?
Au0A Au0J Au0C 55.60(2) 2_486 . ?
Au0D Au0J Au0A 50.53(2) . 2_486 ?
Au0D Au0J Au0C 54.71(2) . . ?
Au0D Au0J Au0L 82.36(2) . 2_486 ?
Au0L Au0J Au0A 59.22(2) 2_486 2_486 ?
Au0L Au0J Au0C 114.75(3) 2_486 . ?
S00R Au0J Au0A 87.32(11) . 2_486 ?
S00R Au0J Au0C 45.43(10) . . ?
S00R Au0J Au0D 99.72(10) . . ?
S00R Au0J Au0L 134.88(11) . 2_486 ?
S00R Au0J S00W 173.46(15) . . ?
S00W Au0J Au0A 98.02(11) . 2_486 ?
S00W Au0J Au0C 141.06(11) . . ?
S00W Au0J Au0D 86.63(11) . . ?
S00W Au0J Au0L 47.17(11) . 2_486 ?
Au09 Au0K Au0E 52.66(2) . 2_567 ?
S00S Au0K Au09 96.27(10) . . ?
S00S Au0K Au0E 92.92(10) . 2_567 ?
S012 Au0K Au09 90.86(13) . . ?
S012 Au0K Au0E 94.20(15) . 2_567 ?
S012 Au0K S00S 172.05(16) . . ?
Au0F Au0L Au0A 52.43(2) . . ?
Au0F Au0L Au0J 89.55(3) . 2_486 ?
Au0J Au0L Au0A 61.91(2) 2_486 . ?
S00U Au0L Au0A 87.95(11) . . ?
S00U Au0L Au0F 98.76(11) . . ?
S00U Au0L Au0J 133.96(12) . 2_486 ?
S00U Au0L S00W 168.44(15) . 2_486 ?
S00W Au0L Au0A 100.37(11) 2_486 . ?
S00W Au0L Au0F 92.69(11) 2_486 . ?
S00W Au0L Au0J 47.14(11) 2_486 2_486 ?
Au09 Au0M Au0H 60.88(2) . . ?
Au0E Au0M Au09 52.82(2) 2_567 . ?
Au0E Au0M Au0H 89.67(3) 2_567 . ?
S00X Au0M Au09 96.74(10) . . ?
S00X Au0M Au0E 88.34(12) . 2_567 ?
S00X Au0M Au0H 47.09(11) . . ?
S012 Au0M Au09 89.47(14) . . ?
S012 Au0M Au0E 97.27(15) . 2_567 ?
S012 Au0M Au0H 136.02(16) . . ?
S012 Au0M S00X 173.37(18) . . ?
Au0G S00N Au0A 95.14(14) . . ?
C01N S00N Au0A 108.9(5) . . ?
C01N S00N Au0G 108.4(5) . . ?
Au07 S00O Au09 93.49(15) . . ?
C01E S00O Au07 107.0(5) . . ?
C01E S00O Au09 108.2(5) . . ?
Au07 S00P Au04 91.28(14) . . ?
C029 S00P Au04 106.5(6) . . ?
C029 S00P Au07 113.5(6) . . ?
Au0G S00Q Au0D 89.81(15) . . ?
C025 S00Q Au0D 104.1(6) . . ?
C025 S00Q Au0G 102.9(6) . . ?
Au0J S00R Au0C 90.55(15) . . ?
C02Q S00R Au0C 106.7(6) . . ?
C02Q S00R Au0J 104.6(6) . . ?
Au0K S00S Au0B 92.73(15) . 2_567 ?
C01A S00S Au0B 106.6(6) . 2_567 ?
C01A S00S Au0K 104.7(6) . . ?
Au0H S00T Au03 85.16(14) . . ?
C01Q S00T Au03 108.2(6) . . ?
C01Q S00T Au0H 103.6(6) . . ?
Au0L S00U Au0I 94.92(15) . . ?
C02E S00U Au0I 106.1(6) . . ?
C02E S00U Au0L 107.0(7) . . ?
Au0I S00V Au08 93.35(15) . . ?
C031 S00V Au08 109.3(5) . . ?
C031 S00V Au0I 102.8(5) . . ?
Au0J S00W Au0L 85.69(16) . 2_486 ?
C02S S00W Au0J 104.8(7) . . ?
C02S S00W Au0L 99.7(7) . 2_486 ?
Au0M S00X Au0H 86.41(15) . . ?
C02Y S00X Au0H 104.4(6) . . ?
C02Y S00X Au0M 107.7(6) . . ?
C01X P00Y Au05 112.3(7) . . ?
C01X P00Y C04A 103.1(9) . . ?
C02M P00Y Au05 118.1(6) . . ?
C02M P00Y C01X 103.5(9) . . ?
C02M P00Y C04A 102.3(8) . . ?
C04A P00Y Au05 115.7(6) . . ?
C02N P00Z Au06 112.7(6) . . ?
C02N P00Z C035 103.8(8) . . ?
C02N P00Z C03H 103.0(9) . . ?
C035 P00Z Au06 112.7(6) . . ?
C03H P00Z Au06 119.1(6) . . ?
C03H P00Z C035 104.0(8) . . ?
C01H P010 Au0E 119.8(7) . . ?
C01H P010 C02W 105.5(9) . . ?
C02W P010 Au0E 114.5(5) . . ?
C37 P010 Au0E 111.2(5) . . ?
C37 P010 C01H 105.4(8) . . ?
C37 P010 C02W 97.8(8) . . ?
C02H P011 Au0F 113.4(6) . . ?
C04Z P011 Au0F 113.7(7) . . ?
C04Z P011 C02H 100.0(9) . . ?
C58 P011 Au0F 116.2(7) . . ?
C58 P011 C02H 106.6(9) . . ?
C58 P011 C04Z 105.3(10) . . ?
Au0M S012 Au0K 95.5(2) . . ?
C101 S012 Au0K 104.4(10) . . ?
C101 S012 Au0M 99.0(10) . . ?
C01U C01A S00S 109.3(13) . . ?
C01U C01A C02F 110.1(15) . . ?
C02F C01A S00S 113.6(13) . . ?
C38 C01C C01Q 109.9(16) . . ?
C023 C01E S00O 109.8(11) . . ?
C023 C01E C02K 113.1(14) . . ?
C02K C01E S00O 110.0(12) . . ?
C04O C01H P010 119.4(16) . . ?
C70 C01H P010 120.0(18) . . ?
C70 C01H C04O 120(2) . . ?
C1 C01K C026 108.5(16) . . ?
C02L C01L C01N 106.8(15) . . ?
C01L C01N S00N 109.1(11) . . ?
C1 C01N S00N 108.2(11) . . ?
C1 C01N C01L 112.8(14) . . ?
C01W C01O C028 116.0(16) . . ?
C01W C01O B70 123.2(16) . . ?
C028 C01O B70 120.5(16) . . ?
C01C C01Q S00T 112.4(13) . . ?
C01Y C01Q S00T 108.6(14) . . ?
C01Y C01Q C01C 110.1(15) . . ?
C02Q C01R C042 108.7(14) . . ?
C03E C01T C02T 119(2) . . ?
C01A C01U C038 111.5(16) . . ?
C04C C01V C029 111.4(17) . . ?
C03D C01W C01O 121.9(18) . . ?
C03E C01X P00Y 125.1(16) . . ?
C03E C01X C03X 114.4(19) . . ?
C03X C01X P00Y 120.5(15) . . ?
C43 C01Y C01Q 110.4(17) . . ?
C58 C01Z C4AA 123(2) . . ?
C02Y C020 C03A 111.6(17) . . ?
C01E C023 C03I 109.5(15) . . ?
C04V C024 C02C 111.6(16) . . ?
C030 C025 S00Q 111.6(13) . . ?
C030 C025 C046 110.4(16) . . ?
C046 C025 S00Q 109.9(13) . . ?
C02L C026 C01K 110.9(15) . . ?
C03V C028 C01O 122.4(18) . . ?
C01V C029 S00P 109.1(12) . . ?
C02I C029 S00P 117.9(13) . . ?
C02I C029 C01V 112.0(16) . . ?
C62 C02A B70 125.6(18) . . ?
C71 C02A C62 113(2) . . ?
C71 C02A B70 121.3(19) . . ?
C024 C02C C031 107.3(13) . . ?
C02U C02D B70 122.4(18) . . ?
C02U C02D C91 116.0(19) . . ?
C91 C02D B70 121.5(18) . . ?
C04D C02E S00U 109.5(15) . . ?
C53 C02E S00U 110.5(16) . . ?
C53 C02E C04D 109.9(17) . . ?
C03G C02F C01A 110.4(16) . . ?
C031 C02G C03B 112.6(15) . . ?
C03H C02H P011 132.4(15) . . ?
C34 C02I C029 114.8(17) . . ?
C80 C02J C04Z 119(2) . . ?
C01E C02K C02R 110.6(15) . . ?
C026 C02L C01L 111.9(16) . . ?
C02W C02M P00Y 129.2(15) . . ?
C03K C02N P00Z 119.6(14) . . ?
C03M C02N P00Z 121.8(14) . . ?
C03M C02N C03K 118.6(17) . . ?
C01R C02Q S00R 113.0(13) . . ?
C037 C02Q S00R 106.8(13) . . ?
C037 C02Q C01R 113.0(16) . . ?
C51 C02R C02K 108.2(17) . . ?
C043 C02S S00W 108.5(13) . . ?
C043 C02S C35 110.9(17) . . ?
C35 C02S S00W 109.1(13) . . ?
C01T C02T C03J 120(2) . . ?
C02D C02U C61 122(2) . . ?
C02M C02W P010 127.8(14) . . ?
C020 C02Y S00X 110.9(13) . . ?
C032 C02Y S00X 107.7(13) . . ?
C032 C02Y C020 115.0(17) . . ?
C29 C030 C025 112.6(16) . . ?
C02C C031 S00V 106.7(10) . . ?
C02G C031 S00V 109.3(12) . . ?
C02G C031 C02C 111.0(13) . . ?
C02Y C032 C047 109.3(17) . . ?
C03P C035 P00Z 117.9(14) . . ?
C03P C035 C03W 121.1(16) . . ?
C03W C035 P00Z 120.9(14) . . ?
C02Q C037 C3AA 110.5(18) . . ?
C01U C038 C04S 108.7(16) . . ?
C04A C039 C04L 117.4(16) . . ?
C020 C03A C33 111.3(16) . . ?
C02G C03B C04V 109.8(14) . . ?
C04M C03D C01W 121.8(18) . . ?
C01T C03E C01X 126(2) . . ?
C04C C03F C34 110.3(18) . . ?
C02F C03G C04S 113.1(17) . . ?
C02H C03H P00Z 127.2(16) . . ?
C51 C03I C023 112.3(18) . . ?
C02T C03J C03X 120(2) . . ?
C04H C03K C02N 117.3(19) . . ?
C042 C03L C3AA 112.9(16) . . ?
C94 C03M C02N 122.1(19) . . ?
C035 C03P C03T 121.5(19) . . ?
C42 C03R C29 112.6(18) . . ?
C04J C03T C03P 119(2) . . ?
C62 C03U C83 118(2) . . ?
C028 C03V C04M 119(2) . . ?
C035 C03W C052 119.1(19) . . ?
C03J C03X C01X 119.9(19) . . ?
C03L C042 C01R 110.6(15) . . ?
C02S C043 C2AA 109.2(16) . . ?
C42 C046 C025 114.2(16) . . ?
C032 C047 C33 111.9(15) . . ?
C039 C04A P00Y 122.3(13) . . ?
C039 C04A C04N 120.1(17) . . ?
C04N C04A P00Y 117.2(13) . . ?
C01V C04C C03F 110.5(18) . . ?
C79 C04D C02E 111.2(19) . . ?
C66 C04G B70 120(2) . . ?
C66 C04G C5AA 113(2) . . ?
C5AA C04G B70 127(2) . . ?
C03K C04H C04I 124(2) . . ?
C94 C04I C04H 116(2) . . ?
C03T C04J C052 121(2) . . ?
C54 C04L C039 120.6(18) . . ?
C03D C04M C03V 118.3(18) . . ?
C32 C04N C04A 118.9(16) . . ?
C01H C04O C1AA 123(2) . . ?
C35 C04P C04U 107.3(16) . . ?
C04Q C37 P010 116.8(8) . . ?
C04Q C37 C053 120.0 . . ?
C053 C37 P010 123.1(8) . . ?
C88 C04Q C37 120.0 . . ?
C04Q C88 C86 120.0 . . ?
C104 C86 C88 120.0 . . ?
C86 C104 C053 120.0 . . ?
C104 C053 C37 120.0 . . ?
C03G C04S C038 109.7(16) . . ?
C2AA C04U C04P 114.1(18) . . ?
C024 C04V C03B 110.7(16) . . ?
C02J C04Z P011 117.3(17) . . ?
C75 C04Z P011 120.9(19) . . ?
C75 C04Z C02J 122(2) . . ?
C04J C052 C03W 118(2) . . ?
C61 C36 C74 117.6(19) . . ?
C36 C61 C02U 120.6(19) . . ?
C03U C62 C02A 125(2) . . ?
C83 C65 C71 120(2) . . ?
C04G C66 C72 123(2) . . ?
C02A B70 C01O 109.8(16) . . ?
C02A B70 C02D 110.6(17) . . ?
C02D B70 C01O 107.9(16) . . ?
C04G B70 C01O 108.5(16) . . ?
C04G B70 C02A 108.5(17) . . ?
C04G B70 C02D 111.5(16) . . ?
C02A C71 C65 124(2) . . ?
C99 C72 C66 118(2) . . ?
C91 C74 C36 120(2) . . ?
C65 C83 C03U 119(2) . . ?
C99 C90 C5AA 122(2) . . ?
C74 C91 C02D 123(2) . . ?
C90 C99 C72 121(2) . . ?
C43 C27 C38 109.6(16) . . ?
C030 C29 C03R 112.0(16) . . ?
C04N C32 C54 120.6(17) . . ?
C047 C33 C03A 107.9(16) . . ?
C02I C34 C03F 111.0(19) . . ?
C04P C35 C02S 108.4(16) . . ?
C04U C2AA C043 109.3(17) . . ?
C01C C38 C27 111.6(17) . . ?
C03R C42 C046 110.9(17) . . ?
C27 C43 C01Y 112.4(16) . . ?
C77 C46 C69 119(2) . . ?
C03I C51 C02R 110.2(18) . . ?
C67 C53 C02E 114(2) . . ?
C04L C54 C32 121.8(18) . . ?
C01Z C58 P011 121.0(17) . . ?
C01Z C58 C77 119(2) . . ?
C77 C58 P011 119.7(17) . . ?
C037 C3AA C03L 107.2(16) . . ?
C1AA C0AA C111 118(3) . . ?
C92 C67 C53 111(2) . . ?
C4AA C69 C46 119(3) . . ?
C01H C70 C111 118(2) . . ?
C0AA C1AA C04O 119(3) . . ?
C01Z C4AA C69 120(3) . . ?
C90 C5AA C04G 123(2) . . ?
C04Z C75 C84 119(2) . . ?
C46 C77 C58 119(2) . . ?
C04D C79 C92 113(2) . . ?
C02J C80 C103 122(2) . . ?
C75 C84 C103 121(2) . . ?
C67 C92 C79 109(2) . . ?
C03M C94 C04I 122(2) . . ?
C108 C101 S012 109.4(18) . . ?
C41 C101 S012 109(2) . . ?
C41 C101 C108 107.5(16) . . ?
C84 C103 C80 117(2) . . ?
C101 C108 C7AA 107.2(9) . . ?
C0AA C111 C70 121(2) . . ?
C01N C1 C01K 113.9(15) . . ?
C188 C6AA C41 108.0(9) . . ?
C101 C41 C6AA 109.2(15) . . ?
C188 C7AA C108 106.6(9) . . ?
C6AA C188 C7AA 108.0(9) . . ?

loop_
_geom_bond_atom_site_label_1
_geom_bond_atom_site_label_2
_geom_bond_distance
_geom_bond_site_symmetry_2
_geom_bond_publ_flag
Au01 Au03 2.7604(7) 2_567 ?
Au01 Au03 2.7604(7) . ?
Au01 Au04 2.9650(6) 2_567 ?
Au01 Au04 2.9650(6) . ?
Au01 Au05 2.7495(6) . ?
Au01 Au05 2.7496(6) 2_567 ?
Au01 Au07 3.2771(6) . ?
Au01 Au07 3.2771(6) 2_567 ?
Au01 Au09 3.1639(6) 2_567 ?
Au01 Au09 3.1639(6) . ?
Au01 Au0B 2.6896(6) 2_567 ?
Au01 Au0B 2.6897(6) . ?
Au02 Au06 2.7474(7) 2_486 ?
Au02 Au06 2.7474(6) . ?
Au02 Au08 2.6898(6) 2_486 ?
Au02 Au08 2.6898(6) . ?
Au02 Au0A 3.1380(6) . ?
Au02 Au0A 3.1380(6) 2_486 ?
Au02 Au0C 2.7484(6) . ?
Au02 Au0C 2.7483(6) 2_486 ?
Au02 Au0D 3.0081(7) . ?
Au02 Au0D 3.0081(7) 2_486 ?
Au02 Au0G 3.2667(7) 2_486 ?
Au02 Au0G 3.2668(7) . ?
Au03 Au04 2.9057(9) 2_567 ?
Au03 Au05 2.7601(8) . ?
Au03 Au09 3.0886(9) . ?
Au03 Au0B 2.7511(9) . ?
Au03 Au0H 3.1610(9) . ?
Au03 S00T 2.370(4) . ?
Au04 Au03 2.9056(9) 2_567 ?
Au04 Au05 2.8215(9) . ?
Au04 Au07 3.3387(9) . ?
Au04 Au09 2.6675(9) 2_567 ?
Au04 Au0E 2.7340(9) . ?
Au04 Au0H 2.9681(10) 2_567 ?
Au04 S00P 2.362(4) . ?
Au05 Au07 2.9898(9) . ?
Au05 Au0B 2.7786(9) . ?
Au05 Au0E 2.9364(9) . ?
Au05 P00Y 2.293(4) . ?
Au06 Au08 2.7700(9) . ?
Au06 Au0C 2.7758(9) . ?
Au06 Au0D 2.8492(9) 2_486 ?
Au06 Au0F 2.9352(9) . ?
Au06 Au0G 3.0363(9) 2_486 ?
Au06 P00Z 2.291(4) . ?
Au07 Au0B 3.0278(9) 2_567 ?
Au07 S00O 2.316(4) . ?
Au07 S00P 2.308(4) . ?
Au08 Au0A 2.8878(9) . ?
Au08 Au0C 2.7279(9) . ?
Au08 Au0F 3.3294(10) . ?
Au08 Au0G 2.9749(9) . ?
Au08 S00V 2.359(4) . ?
Au09 Au04 2.6675(9) 2_567 ?
Au09 Au0B 2.8669(10) 2_567 ?
Au09 Au0E 2.7043(9) 2_567 ?
Au09 Au0H 3.1735(10) . ?
Au09 Au0K 3.0268(9) . ?
Au09 Au0M 3.0999(9) . ?
Au09 S00O 2.401(4) . ?
Au0A Au0C 3.0512(9) 2_486 ?
Au0A Au0D 2.6586(9) 2_486 ?
Au0A Au0F 2.6883(10) . ?
Au0A Au0I 3.0532(9) . ?
Au0A Au0J 3.2381(10) 2_486 ?
Au0A Au0L 3.1533(10) . ?
Au0A S00N 2.402(4) . ?
Au0B Au07 3.0279(9) 2_567 ?
Au0B Au09 2.8668(9) 2_567 ?
Au0B Au0E 3.2810(9) . ?
Au0B S00S 2.376(4) 2_567 ?
Au0C Au0A 3.0513(9) 2_486 ?
Au0C Au0D 2.8956(9) . ?
Au0C Au0J 3.3030(10) . ?
Au0C S00R 2.353(4) . ?
Au0D Au06 2.8492(9) 2_486 ?
Au0D Au0A 2.6586(9) 2_486 ?
Au0D Au0F 2.7264(9) 2_486 ?
Au0D Au0G 3.3061(9) . ?
Au0D Au0J 2.9640(9) . ?
Au0D S00Q 2.367(4) . ?
Au0E Au09 2.7042(9) 2_567 ?
Au0E Au0K 3.0698(10) 2_567 ?
Au0E Au0M 2.9749(10) 2_567 ?
Au0E P010 2.334(4) . ?
Au0F Au0D 2.7264(9) 2_486 ?
Au0F Au0I 3.0626(10) . ?
Au0F Au0L 2.9132(10) . ?
Au0F P011 2.296(4) . ?
Au0G Au06 3.0364(9) 2_486 ?
Au0G S00N 2.302(4) . ?
Au0G S00Q 2.316(4) . ?
Au0H Au04 2.9680(10) 2_567 ?
Au0H Au0M 3.1629(10) . ?
Au0H S00T 2.301(4) . ?
Au0H S00X 2.321(4) . ?
Au0I S00U 2.302(4) . ?
Au0I S00V 2.312(4) . ?
Au0J Au0A 3.2381(10) 2_486 ?
Au0J Au0L 3.1420(10) 2_486 ?
Au0J S00R 2.295(5) . ?
Au0J S00W 2.310(5) . ?
Au0K Au0E 3.0698(10) 2_567 ?
Au0K S00S 2.303(5) . ?
Au0K S012 2.303(6) . ?
Au0L Au0J 3.1421(10) 2_486 ?
Au0L S00U 2.295(4) . ?
Au0L S00W 2.311(5) 2_486 ?
Au0M Au0E 2.9749(10) 2_567 ?
Au0M S00X 2.299(5) . ?
Au0M S012 2.279(5) . ?
S00N C01N 1.870(17) . ?
S00O C01E 1.834(16) . ?
S00P C029 1.804(18) . ?
S00Q C025 1.828(18) . ?
S00R C02Q 1.891(19) . ?
S00S Au0B 2.376(4) 2_567 ?
S00S C01A 1.817(17) . ?
S00T C01Q 1.834(19) . ?
S00U C02E 1.84(2) . ?
S00V C031 1.842(16) . ?
S00W Au0L 2.311(5) 2_486 ?
S00W C02S 1.858(19) . ?
S00X C02Y 1.881(18) . ?
P00Y C01X 1.80(2) . ?
P00Y C02M 1.790(17) . ?
P00Y C04A 1.841(18) . ?
P00Z C02N 1.828(17) . ?
P00Z C035 1.848(17) . ?
P00Z C03H 1.85(2) . ?
P010 C01H 1.84(2) . ?
P010 C02W 1.846(19) . ?
P010 C37 1.820(11) . ?
P011 C02H 1.851(19) . ?
P011 C04Z 1.84(2) . ?
P011 C58 1.84(2) . ?
S012 C101 1.91(2) . ?
C01A C01U 1.51(3) . ?
C01A C02F 1.54(3) . ?
C01C C01Q 1.55(3) . ?
C01C C38 1.53(3) . ?
C01E C023 1.50(2) . ?
C01E C02K 1.55(2) . ?
C01H C04O 1.37(3) . ?
C01H C70 1.32(3) . ?
C01K C026 1.56(3) . ?
C01K C1 1.49(2) . ?
C01L C01N 1.55(2) . ?
C01L C02L 1.53(3) . ?
C01N C1 1.48(2) . ?
C01O C01W 1.39(3) . ?
C01O C028 1.40(3) . ?
C01O B70 1.67(3) . ?
C01Q C01Y 1.54(3) . ?
C01R C02Q 1.50(2) . ?
C01R C042 1.53(2) . ?
C01T C02T 1.36(3) . ?
C01T C03E 1.31(3) . ?
C01U C038 1.53(2) . ?
C01V C029 1.53(3) . ?
C01V C04C 1.48(3) . ?
C01W C03D 1.38(3) . ?
C01X C03E 1.37(3) . ?
C01X C03X 1.42(3) . ?
C01Y C43 1.54(3) . ?
C01Z C58 1.31(3) . ?
C01Z C4AA 1.36(3) . ?
C020 C02Y 1.51(3) . ?
C020 C03A 1.53(3) . ?
C023 C03I 1.52(3) . ?
C024 C02C 1.55(2) . ?
C024 C04V 1.47(3) . ?
C025 C030 1.52(3) . ?
C025 C046 1.52(3) . ?
C026 C02L 1.52(3) . ?
C028 C03V 1.39(3) . ?
C029 C02I 1.50(3) . ?
C02A C62 1.41(3) . ?
C02A B70 1.65(3) . ?
C02A C71 1.39(3) . ?
C02C C031 1.57(2) . ?
C02D C02U 1.37(3) . ?
C02D B70 1.66(3) . ?
C02D C91 1.41(3) . ?
C02E C04D 1.58(3) . ?
C02E C53 1.52(3) . ?
C02F C03G 1.48(3) . ?
C02G C031 1.48(2) . ?
C02G C03B 1.53(3) . ?
C02H C03H 1.28(3) . ?
C02I C34 1.50(3) . ?
C02J C04Z 1.41(3) . ?
C02J C80 1.39(3) . ?
C02K C02R 1.57(3) . ?
C02M C02W 1.36(3) . ?
C02N C03K 1.41(3) . ?
C02N C03M 1.38(3) . ?
C02Q C037 1.49(3) . ?
C02R C51 1.53(3) . ?
C02S C043 1.52(3) . ?
C02S C35 1.52(3) . ?
C02T C03J 1.37(3) . ?
C02U C61 1.41(3) . ?
C02Y C032 1.49(3) . ?
C030 C29 1.50(3) . ?
C032 C047 1.52(3) . ?
C035 C03P 1.32(3) . ?
C035 C03W 1.39(3) . ?
C037 C3AA 1.54(3) . ?
C038 C04S 1.55(3) . ?
C039 C04A 1.39(2) . ?
C039 C04L 1.46(3) . ?
C03A C33 1.56(3) . ?
C03B C04V 1.54(3) . ?
C03D C04M 1.37(3) . ?
C03F C04C 1.54(3) . ?
C03F C34 1.54(3) . ?
C03G C04S 1.52(3) . ?
C03I C51 1.50(3) . ?
C03J C03X 1.37(3) . ?
C03K C04H 1.37(3) . ?
C03L C042 1.47(3) . ?
C03L C3AA 1.58(3) . ?
C03M C94 1.33(3) . ?
C03P C03T 1.40(3) . ?
C03R C29 1.54(3) . ?
C03R C42 1.48(3) . ?
C03T C04J 1.36(3) . ?
C03U C62 1.39(3) . ?
C03U C83 1.40(3) . ?
C03V C04M 1.41(3) . ?
C03W C052 1.41(3) . ?
C043 C2AA 1.57(3) . ?
C046 C42 1.52(3) . ?
C047 C33 1.55(3) . ?
C04A C04N 1.41(2) . ?
C04D C79 1.45(3) . ?
C04G C66 1.39(3) . ?
C04G B70 1.65(3) . ?
C04G C5AA 1.43(3) . ?
C04H C04I 1.39(3) . ?
C04I C94 1.39(3) . ?
C04J C052 1.40(4) . ?
C04L C54 1.30(3) . ?
C04N C32 1.38(3) . ?
C04O C1AA 1.37(4) . ?
C04P C04U 1.52(3) . ?
C04P C35 1.52(3) . ?
C37 C04Q 1.3900 . ?
C37 C053 1.3900 . ?
C04Q C88 1.3900 . ?
C88 C86 1.3900 . ?
C86 C104 1.3900 . ?
C104 C053 1.3900 . ?
C04U C2AA 1.46(3) . ?
C04Z C75 1.38(3) . ?
C36 C61 1.40(3) . ?
C36 C74 1.40(3) . ?
C65 C71 1.40(3) . ?
C65 C83 1.36(4) . ?
C66 C72 1.43(3) . ?
C72 C99 1.38(3) . ?
C74 C91 1.37(3) . ?
C90 C99 1.31(3) . ?
C90 C5AA 1.35(3) . ?
C27 C38 1.53(3) . ?
C27 C43 1.50(3) . ?
C32 C54 1.39(3) . ?
C46 C69 1.41(4) . ?
C46 C77 1.38(3) . ?
C53 C67 1.50(3) . ?
C58 C77 1.41(3) . ?
C0AA C1AA 1.35(4) . ?
C0AA C111 1.42(4) . ?
C67 C92 1.49(4) . ?
C69 C4AA 1.36(4) . ?
C70 C111 1.43(3) . ?
C75 C84 1.42(3) . ?
C79 C92 1.59(4) . ?
C80 C103 1.42(3) . ?
C84 C103 1.42(3) . ?
C101 C108 1.540(10) . ?
C101 C41 1.51(3) . ?
C108 C7AA 1.560(10) . ?
C6AA C41 1.551(10) . ?
C6AA C188 1.543(10) . ?
C7AA C188 1.551(10) . ?
